data_4319027
loop_
_publ_author_name
'Russell A. Allred'
'Lenore H. McAlexander'
'Atta M. Arif'
'Lisa M. Berreau'

_publ_section_title
;
 Chemistry of a Binuclear Cadmium(II) Hydroxide Complex: Formation from
 Water, CO2 Reactivity, and Comparison to a Zinc Analog
;
_journal_name_full 'Inorganic Chemistry'
_journal_page_first 6790
_journal_page_last 6801
_journal_paper_doi 10.1021/ic0258072
_journal_volume 41
_journal_year 2002
_chemical_formula_sum 'C36 H67 Cd2 Cl2 N7 O10 S4'
_chemical_formula_weight 1181.91
_chemical_name_systematic
;
 ?
;
_space_group_IT_number 14
_symmetry_cell_setting monoclinic
_symmetry_space_group_name_Hall '-P 2ybc'
_symmetry_space_group_name_H-M 'P 1 21/c 1'
_atom_sites_solution_hydrogens geom
_atom_sites_solution_primary direct
_atom_sites_solution_secondary difmap
_audit_conform_dict_location ftp://ftp.iucr.org/cifdics/cif_core.dic
_audit_conform_dict_name cif_core.dic
_audit_conform_dict_version 2.1
_audit_creation_date 2000-12-08T13:56:11-00:00
_audit_creation_method 'WinGX routine CIF_UPDATE'
_cell_angle_alpha 90
_cell_angle_beta 101.5637(14)
_cell_angle_gamma 90
_cell_formula_units_Z 8
_cell_length_a 11.4211(3)
_cell_length_b 44.9639(13)
_cell_length_c 20.3932(6)
_cell_measurement_reflns_used 61306
_cell_measurement_temperature 200.0(10)
_cell_measurement_theta_max 27.48
_cell_measurement_theta_min 1.02
_cell_volume 10260.1(5)
_computing_cell_refinement DENZO-SMN
_computing_data_collection 'Nonius COLLECT'
_computing_data_reduction DENZO-SMN
_computing_molecular_graphics 'WinGX, Ortep3'
_computing_structure_refinement 'SHELXL-97 (Sheldrick, 1997)'
_computing_structure_solution SIR97
_diffrn_ambient_temperature 200.0(10)
_diffrn_measured_fraction_theta_full 0.753
_diffrn_measured_fraction_theta_max 0.753
_diffrn_measurement_device_type 'Nonius KappaCCD Diffractometer'
_diffrn_measurement_method 'Phi plus Omega scan'
_diffrn_radiation_monochromator graphite
_diffrn_radiation_type MoK\a
_diffrn_radiation_wavelength 0.71073
_diffrn_reflns_av_R_equivalents 0.0301
_diffrn_reflns_av_unetI/netI 0.0718
_diffrn_reflns_limit_h_max 14
_diffrn_reflns_limit_h_min -14
_diffrn_reflns_limit_k_max 53
_diffrn_reflns_limit_k_min -58
_diffrn_reflns_limit_l_max 26
_diffrn_reflns_limit_l_min -26
_diffrn_reflns_number 27431
_diffrn_reflns_theta_full 27.44
_diffrn_reflns_theta_max 27.44
_diffrn_reflns_theta_min 2.49
_diffrn_standards_decay_% <2.0
_exptl_absorpt_coefficient_mu 1.151
_exptl_absorpt_correction_T_max 0.8463
_exptl_absorpt_correction_T_min 0.7388
_exptl_absorpt_correction_type multi-scan
_exptl_absorpt_process_details 'DENZO-SMN (Otwinowski & Minor, 1997)'
_exptl_crystal_colour colorless
_exptl_crystal_density_diffrn 1.53
_exptl_crystal_density_method 'not measured'
_exptl_crystal_description plate
_exptl_crystal_F_000 4848
_exptl_crystal_size_max 0.28
_exptl_crystal_size_mid 0.2
_exptl_crystal_size_min 0.15
_refine_diff_density_max 0.936
_refine_diff_density_min -0.891
_refine_diff_density_rms 0.085
_refine_ls_extinction_method none
_refine_ls_goodness_of_fit_ref 1.019
_refine_ls_hydrogen_treatment mixed
_refine_ls_matrix_type full
_refine_ls_number_parameters 1192
_refine_ls_number_reflns 17652
_refine_ls_number_restraints 3
_refine_ls_restrained_S_all 1.019
_refine_ls_R_factor_all 0.1023
_refine_ls_R_factor_gt 0.0568
_refine_ls_shift/su_max 0.001
_refine_ls_shift/su_mean 0
_refine_ls_structure_factor_coef Fsqd
_refine_ls_weighting_details 'calc w=1/[\s^2^(Fo^2^)+(0.0366P)^2^+24.8259P] where P=(Fo^2^+2Fc^2^)/3'
_refine_ls_weighting_scheme calc
_refine_ls_wR_factor_gt 0.1082
_refine_ls_wR_factor_ref 0.1251
_reflns_number_gt 11543
_reflns_number_total 17652
_reflns_threshold_expression >2sigma(I)
_cod_data_source_file ic0258072-3_s1_1.cif
_cod_data_source_block shelxl
_cod_depositor_comments
;
The following automatic conversions were performed:

'_exptl_absorpt_correction_type' value 'Multi-scan' changed to
'multi-scan' according to the built-in table from CIF Core dictionary
named 'cif_core.dic' version 2.4.1 from 2010-06-29.

Automatic conversion script
Id: cif_fix_values 1646 2011-03-28 12:23:43Z adriana 
;
_cod_original_sg_symbol_H-M 'P 21/c'
_cod_database_code 4319027

loop_
_symmetry_equiv_pos_as_xyz
'x, y, z'
'-x, y+1/2, -z+1/2'
'-x, -y, -z'
'x, -y-1/2, z-1/2'

loop_
_atom_site_label
_atom_site_type_symbol
_atom_site_fract_x
_atom_site_fract_y
_atom_site_fract_z
_atom_site_U_iso_or_equiv
_atom_site_adp_type
_atom_site_occupancy
_atom_site_symmetry_multiplicity
_atom_site_calc_flag
_atom_site_refinement_flags
_atom_site_disorder_assembly
_atom_site_disorder_group
Cd1 Cd 0.72802(4) 0.283218(12) 0.31193(2) 0.04497(13) Uani 1 1 d . A .
Cd1' Cd 0.45864(3) 0.040464(11) 0.347353(18) 0.03660(12) Uani 1 1 d . . .
Cd2 Cd 0.87617(4) 0.334725(11) 0.24490(2) 0.04461(13) Uani 1 1 d . . .
Cd2' Cd 0.25949(3) 0.092415(11) 0.36493(2) 0.04121(12) Uani 1 1 d . . .
Cl2' Cl 0.72415(16) 0.13534(5) 0.42002(11) 0.0687(5) Uani 1 1 d . . .
Cl1' Cl 0.97489(14) 0.01940(5) 0.64643(10) 0.0652(5) Uani 1 1 d . . .
Cl2 Cl 0.1354(2) 0.22157(6) 0.23081(11) 0.0891(7) Uani 1 1 d . . .
Cl1 Cl 0.43062(15) 0.11951(5) 0.71565(10) 0.0643(5) Uani 1 1 d . . .
S1 S 0.75279(18) 0.22365(5) 0.29203(11) 0.0781(6) Uani 1 1 d . . .
S1' S 0.43133(14) -0.02145(4) 0.34117(8) 0.0494(4) Uani 1 1 d . . .
S2 S 0.5449(2) 0.28644(5) 0.20119(9) 0.0794(6) Uani 1 1 d . . .
S2' S 0.53145(14) 0.03673(4) 0.48251(7) 0.0500(4) Uani 1 1 d . . .
S3 S 0.8536(3) 0.29106(9) 0.14013(15) 0.0690(11) Uani 0.676(5) 1 d P A 1
S3A S 0.8311(5) 0.31557(18) 0.1195(3) 0.065(2) Uani 0.324(5) 1 d P A 2
S3' S 0.28426(16) 0.14395(5) 0.43515(9) 0.0621(5) Uani 1 1 d . . .
S4 S 0.7996(2) 0.38081(7) 0.16077(13) 0.0500(9) Uani 0.676(5) 1 d P A 1
S4A S 0.8574(7) 0.3945(2) 0.2268(4) 0.086(3) Uani 0.324(5) 1 d P A 2
S4' S 0.22037(14) 0.06195(4) 0.47845(8) 0.0515(4) Uani 1 1 d . . .
O1 O 0.7274(4) 0.33256(11) 0.2977(2) 0.0482(12) Uani 1 1 d . A .
H1O H 0.670(6) 0.3385(17) 0.281(3) 0.06(3) Uiso 1 1 d . . .
O1' O 0.2630(4) 0.04644(11) 0.32421(19) 0.0417(11) Uani 1 1 d . . .
H1O' H 0.222(5) 0.0333(13) 0.331(2) 0.027(18) Uiso 1 1 d . . .
O2 O 0.9128(4) 0.29042(12) 0.2970(2) 0.0449(11) Uani 1 1 d . A .
H2O H 0.942(5) 0.2774(15) 0.284(3) 0.03(2) Uiso 1 1 d . . .
O2' O 0.4421(4) 0.09033(11) 0.3485(2) 0.0415(11) Uani 1 1 d . . .
H2O' H 0.489(5) 0.0999(14) 0.370(3) 0.032(18) Uiso 1 1 d . . .
O3 O 0.4721(6) 0.13917(17) 0.7683(4) 0.130(3) Uani 1 1 d . . .
O4 O 0.5241(6) 0.1084(2) 0.6894(4) 0.164(4) Uani 1 1 d . . .
O5 O 0.3498(5) 0.13573(15) 0.6661(3) 0.093(2) Uani 1 1 d . . .
O6 O 0.3685(6) 0.09652(16) 0.7400(3) 0.113(2) Uani 1 1 d . . .
O7 O 0.1484(9) 0.2501(2) 0.2533(6) 0.211(5) Uani 1 1 d . B .
O8 O 0.1029(10) 0.2005(3) 0.2774(6) 0.238(6) Uani 1 1 d . B .
O9 O 0.0700(17) 0.2170(3) 0.1707(6) 0.194(9) Uani 0.751(17) 1 d P B 1
O10 O 0.2549(9) 0.2121(3) 0.2349(7) 0.150(6) Uani 0.751(17) 1 d P B 1
O3' O 0.8547(4) 0.01626(17) 0.6464(3) 0.110(2) Uani 1 1 d . . .
O4' O 0.9921(7) 0.0218(3) 0.5813(4) 0.176(4) Uani 1 1 d . . .
O5' O 1.0311(7) 0.0423(2) 0.6844(5) 0.190(4) Uani 1 1 d . . .
O6' O 1.0352(5) -0.00687(16) 0.6757(3) 0.109(2) Uani 1 1 d . . .
O7' O 0.6083(5) 0.14402(18) 0.4244(4) 0.124(3) Uani 1 1 d . C .
O8' O 0.7179(7) 0.1081(3) 0.3916(6) 0.210(6) Uani 1 1 d . C .
O9' O 0.7465(7) 0.1447(3) 0.3536(4) 0.088(5) Uani 0.607(14) 1 d P C 1
O10' O 0.8196(10) 0.1435(4) 0.4647(6) 0.126(7) Uani 0.607(14) 1 d P C 1
O9A O 0.010(3) 0.2325(8) 0.2209(16) 0.117(13) Uiso 0.249(17) 1 d P B 2
O10A O 0.159(3) 0.2155(8) 0.1700(17) 0.099(12) Uiso 0.249(17) 1 d P B 2
O9B O 0.7907(19) 0.1610(5) 0.4273(11) 0.116(8) Uiso 0.393(14) 1 d P C 2
O10B O 0.7736(12) 0.1168(4) 0.4819(6) 0.073(5) Uiso 0.393(14) 1 d P C 2
N1 N 0.5597(4) 0.26278(16) 0.3516(3) 0.0596(17) Uani 1 1 d . . .
N1' N 0.6614(4) 0.02283(13) 0.3581(2) 0.0465(13) Uani 1 1 d . . .
N2 N 0.7696(4) 0.28758(13) 0.4296(2) 0.0474(14) Uani 1 1 d . . .
N2' N 0.4969(4) 0.04035(12) 0.2385(2) 0.0463(13) Uani 1 1 d . . .
N3 N 0.9713(4) 0.29405(14) 0.4407(2) 0.0534(15) Uani 1 1 d . . .
H3 H 0.9595 0.2908 0.3973 0.064 Uiso 1 1 calc R A .
N3' N 0.3008(5) 0.04490(14) 0.1867(2) 0.0594(16) Uani 1 1 d . . .
H3' H 0.2841 0.0429 0.2267 0.071 Uiso 1 1 calc R . .
N4 N 1.0536(4) 0.34458(14) 0.2032(3) 0.0522(15) Uani 1 1 d . A .
N4' N 0.0553(4) 0.10486(15) 0.3645(3) 0.0612(16) Uani 1 1 d . . .
N5 N 1.0145(5) 0.35653(14) 0.3343(3) 0.0585(16) Uani 1 1 d . A .
N5' N 0.1735(4) 0.11111(14) 0.2579(3) 0.0558(15) Uani 1 1 d . . .
N6 N 0.8788(5) 0.37110(16) 0.3968(3) 0.075(2) Uani 1 1 d . . .
H6 H 0.8235 0.3624 0.3666 0.091 Uiso 1 1 calc R . .
N6' N 0.3502(5) 0.12638(14) 0.2318(2) 0.0606(16) Uani 1 1 d . . .
H6' H 0.386 0.1124 0.2586 0.073 Uiso 1 1 calc R . .
C1 C 0.8743(7) 0.2164(2) 0.3600(5) 0.099(3) Uani 1 1 d . A .
H1A H 0.8655 0.1965 0.3779 0.148 Uiso 1 1 calc R . .
H1B H 0.8744 0.2312 0.3953 0.148 Uiso 1 1 calc R . .
H1C H 0.9498 0.2176 0.3442 0.148 Uiso 1 1 calc R . .
C1' C 0.3785(10) -0.0312(2) 0.2573(4) 0.112(4) Uani 1 1 d . . .
H1'1 H 0.4136 -0.0179 0.2284 0.168 Uiso 1 1 calc R . .
H1'2 H 0.2913 -0.0294 0.2465 0.168 Uiso 1 1 calc R . .
H1'3 H 0.4012 -0.0518 0.2501 0.168 Uiso 1 1 calc R . .
C2 C 0.6265(7) 0.2117(2) 0.3233(5) 0.086(3) Uani 1 1 d . A .
H2A H 0.5578 0.2099 0.2852 0.103 Uiso 1 1 calc R . .
H2B H 0.6432 0.1915 0.3426 0.103 Uiso 1 1 calc R . .
C2' C 0.5846(7) -0.0296(3) 0.3531(8) 0.163(6) Uani 1 1 d . . .
H2'1 H 0.6083 -0.0373 0.3993 0.196 Uiso 1 1 calc R . .
H2'2 H 0.5921 -0.0464 0.3229 0.196 Uiso 1 1 calc R . .
C3 C 0.5907(8) 0.2312(2) 0.3750(4) 0.084(3) Uani 1 1 d . A .
H3A H 0.657 0.2318 0.4146 0.101 Uiso 1 1 calc R . .
H3B H 0.5207 0.2222 0.3893 0.101 Uiso 1 1 calc R . .
C3' C 0.6710(6) -0.00912(19) 0.3451(4) 0.069(2) Uani 1 1 d . . .
H3'1 H 0.6814 -0.011 0.2983 0.083 Uiso 1 1 calc R . .
H3'2 H 0.7467 -0.0159 0.3738 0.083 Uiso 1 1 calc R . .
C4 C 0.5118(10) 0.2541(3) 0.1592(4) 0.126(4) Uani 1 1 d . A .
H4A H 0.5055 0.2381 0.1911 0.188 Uiso 1 1 calc R . .
H4B H 0.5752 0.2493 0.1349 0.188 Uiso 1 1 calc R . .
H4C H 0.4356 0.2561 0.1274 0.188 Uiso 1 1 calc R . .
C4' C 0.5606(7) 0.07389(17) 0.5158(3) 0.068(2) Uani 1 1 d . . .
H4'1 H 0.5919 0.0728 0.5641 0.102 Uiso 1 1 calc R . .
H4'2 H 0.4862 0.0854 0.5073 0.102 Uiso 1 1 calc R . .
H4'3 H 0.6194 0.0836 0.494 0.102 Uiso 1 1 calc R . .
C5' C 0.6813(5) 0.02307(19) 0.4837(3) 0.066(2) Uani 1 1 d . . .
H5'1 H 0.7348 0.0304 0.5248 0.079 Uiso 1 1 calc R . .
H5'2 H 0.6804 0.0011 0.4861 0.079 Uiso 1 1 calc R . .
C5 C 0.4350(6) 0.2872(2) 0.2559(4) 0.084(3) Uani 1 1 d . A .
H5A H 0.443 0.3064 0.2804 0.101 Uiso 1 1 calc R . .
H5B H 0.3539 0.2866 0.2276 0.101 Uiso 1 1 calc R . .
C6 C 0.4458(6) 0.2634(2) 0.3039(4) 0.083(3) Uani 1 1 d . A .
H6A H 0.4351 0.2443 0.2795 0.1 Uiso 1 1 calc R . .
H6B H 0.3804 0.2653 0.329 0.1 Uiso 1 1 calc R . .
C6' C 0.7331(5) 0.03216(19) 0.4237(3) 0.065(2) Uani 1 1 d . . .
H6'1 H 0.7414 0.0541 0.4238 0.078 Uiso 1 1 calc R . .
H6'2 H 0.8142 0.0236 0.4287 0.078 Uiso 1 1 calc R . .
C7 C 0.5541(5) 0.2823(2) 0.4085(4) 0.074(3) Uani 1 1 d . A .
H7A H 0.4934 0.2745 0.4325 0.088 Uiso 1 1 calc R . .
H7B H 0.5281 0.3024 0.3914 0.088 Uiso 1 1 calc R . .
C7' C 0.6994(5) 0.04015(17) 0.3037(3) 0.0565(19) Uani 1 1 d . . .
H7'1 H 0.7795 0.0333 0.2987 0.068 Uiso 1 1 calc R . .
H7'2 H 0.706 0.0614 0.3165 0.068 Uiso 1 1 calc R . .
C8 C 0.6723(5) 0.28503(18) 0.4574(3) 0.0571(19) Uani 1 1 d . A .
C8' C 0.6142(6) 0.03708(16) 0.2377(3) 0.0552(18) Uani 1 1 d . . .
C9 C 0.6777(6) 0.28589(19) 0.5251(3) 0.069(2) Uani 1 1 d . . .
H9 H 0.6075 0.2838 0.543 0.083 Uiso 1 1 calc R A .
C9' C 0.6536(8) 0.03296(19) 0.1785(4) 0.079(3) Uani 1 1 d . . .
H9' H 0.7362 0.0306 0.1784 0.095 Uiso 1 1 calc R . .
C10 C 0.7878(7) 0.2899(2) 0.5665(4) 0.077(3) Uani 1 1 d . A .
H10 H 0.7937 0.2907 0.6136 0.093 Uiso 1 1 calc R . .
C10' C 0.5695(10) 0.0324(2) 0.1198(4) 0.089(3) Uani 1 1 d . . .
H10' H 0.5946 0.0294 0.0786 0.106 Uiso 1 1 calc R . .
C11 C 0.8872(6) 0.29283(18) 0.5407(3) 0.059(2) Uani 1 1 d . . .
H11 H 0.9631 0.2956 0.5693 0.071 Uiso 1 1 calc R A .
C11' C 0.4508(9) 0.0362(2) 0.1197(3) 0.081(3) Uani 1 1 d . . .
H11' H 0.3937 0.0358 0.0788 0.097 Uiso 1 1 calc R . .
C12 C 0.8766(5) 0.29175(16) 0.4706(3) 0.0495(17) Uani 1 1 d . A .
C12' C 0.4139(7) 0.04091(16) 0.1813(3) 0.0547(18) Uani 1 1 d . . .
C13 C 1.0924(5) 0.30154(18) 0.4756(3) 0.0586(19) Uani 1 1 d . A .
H13A H 1.0886 0.3086 0.5212 0.07 Uiso 1 1 calc R . .
H13B H 1.1217 0.3183 0.4518 0.07 Uiso 1 1 calc R . .
C13' C 0.2021(7) 0.05234(19) 0.1320(3) 0.078(2) Uani 1 1 d . . .
H13C H 0.2343 0.0559 0.0911 0.093 Uiso 1 1 calc R . .
H13D H 0.1652 0.0711 0.143 0.093 Uiso 1 1 calc R . .
C14 C 1.1832(5) 0.27622(18) 0.4819(3) 0.061(2) Uani 1 1 d . . .
C14' C 0.1046(8) 0.0283(2) 0.1169(4) 0.091(3) Uani 1 1 d . . .
C15 C 1.1439(7) 0.2496(2) 0.5191(4) 0.081(3) Uani 1 1 d . A .
H15A H 1.1409 0.2554 0.565 0.122 Uiso 1 1 calc R . .
H15B H 1.2012 0.2333 0.52 0.122 Uiso 1 1 calc R . .
H15C H 1.0645 0.243 0.496 0.122 Uiso 1 1 calc R . .
C15' C 0.1561(10) -0.0002(2) 0.0931(5) 0.125(4) Uani 1 1 d . . .
H15D H 0.2144 -0.0088 0.1301 0.187 Uiso 1 1 calc R . .
H15E H 0.1956 0.0044 0.0559 0.187 Uiso 1 1 calc R . .
H15F H 0.0914 -0.0145 0.0782 0.187 Uiso 1 1 calc R . .
C16 C 1.3016(6) 0.2884(2) 0.5216(4) 0.080(3) Uani 1 1 d . A .
H16D H 1.3279 0.3051 0.4973 0.12 Uiso 1 1 calc R . .
H16E H 1.3623 0.2727 0.5274 0.12 Uiso 1 1 calc R . .
H16F H 1.2905 0.2952 0.5656 0.12 Uiso 1 1 calc R . .
C16' C 0.0068(9) 0.0413(3) 0.0591(5) 0.137(5) Uani 1 1 d . . .
H16A H -0.0585 0.027 0.0472 0.206 Uiso 1 1 calc R . .
H16B H 0.042 0.0453 0.02 0.206 Uiso 1 1 calc R . .
H16C H -0.0244 0.0599 0.0741 0.206 Uiso 1 1 calc R . .
C17 C 1.1985(6) 0.2659(2) 0.4122(4) 0.079(3) Uani 1 1 d . A .
H17A H 1.1236 0.2571 0.3882 0.118 Uiso 1 1 calc R . .
H17B H 1.2626 0.2511 0.417 0.118 Uiso 1 1 calc R . .
H17C H 1.2189 0.283 0.3869 0.118 Uiso 1 1 calc R . .
C17' C 0.0516(8) 0.0225(3) 0.1777(5) 0.120(4) Uani 1 1 d . . .
H17D H 0.1136 0.0147 0.2139 0.18 Uiso 1 1 calc R . .
H17E H -0.0131 0.0079 0.1665 0.18 Uiso 1 1 calc R . .
H17F H 0.0199 0.0411 0.1922 0.18 Uiso 1 1 calc R . .
C18 C 0.8084(12) 0.4117(3) 0.2209(7) 0.076(4) Uani 0.696(8) 1 d P A 1
H18A H 0.7454 0.4094 0.2468 0.114 Uiso 0.696(8) 1 calc PR A 1
H18B H 0.7978 0.4306 0.1966 0.114 Uiso 0.696(8) 1 calc PR A 1
H18C H 0.8867 0.4114 0.2512 0.114 Uiso 0.696(8) 1 calc PR A 1
C18A C 0.795(3) 0.3996(11) 0.1483(17) 0.109(13) Uiso 0.304(8) 1 d P A 2
H18D H 0.7086 0.397 0.1424 0.164 Uiso 0.304(8) 1 calc PR A 2
H18E H 0.8274 0.3851 0.1206 0.164 Uiso 0.304(8) 1 calc PR A 2
H18F H 0.8127 0.4198 0.1347 0.164 Uiso 0.304(8) 1 calc PR A 2
C18' C 0.3217(7) 0.17006(18) 0.3759(4) 0.070(2) Uani 1 1 d . . .
H18G H 0.2724 0.1662 0.3316 0.106 Uiso 1 1 calc R . .
H18H H 0.4063 0.1679 0.3739 0.106 Uiso 1 1 calc R . .
H18I H 0.3068 0.1903 0.3899 0.106 Uiso 1 1 calc R . .
C19 C 0.9390(7) 0.3861(2) 0.1318(4) 0.049(3) Uani 0.696(8) 1 d P A 1
H19A H 0.9338 0.375 0.0895 0.058 Uiso 0.696(8) 1 calc PR A 1
H19B H 0.9465 0.4075 0.1217 0.058 Uiso 0.696(8) 1 calc PR A 1
C19A C 1.015(3) 0.3998(9) 0.2284(17) 0.112(11) Uiso 0.304(8) 1 d P A 2
H19C H 1.0298 0.4201 0.2127 0.134 Uiso 0.304(8) 1 calc PR A 2
H19D H 1.0618 0.3974 0.2746 0.134 Uiso 0.304(8) 1 calc PR A 2
C19' C 0.1261(7) 0.1509(2) 0.4295(4) 0.085(3) Uani 1 1 d . . .
H19E H 0.1028 0.143 0.4703 0.102 Uiso 1 1 calc R . .
H19F H 0.1132 0.1727 0.4291 0.102 Uiso 1 1 calc R . .
C20 C 1.0556(6) 0.37616(17) 0.1815(4) 0.061(2) Uani 1 1 d . . .
H20A H 1.1248 0.3791 0.1597 0.073 Uiso 1 1 calc R A 1
H20B H 1.0674 0.3891 0.2216 0.073 Uiso 1 1 calc R A 1
C20' C 0.0435(6) 0.13760(19) 0.3687(4) 0.074(2) Uani 1 1 d . . .
H20C H -0.0402 0.1426 0.3705 0.088 Uiso 1 1 calc R . .
H20D H 0.0616 0.1467 0.3276 0.088 Uiso 1 1 calc R . .
C21 C 0.8063(13) 0.2984(4) 0.0539(6) 0.113(5) Uani 0.696(8) 1 d P A 1
H21D H 0.8329 0.3184 0.0439 0.17 Uiso 0.696(8) 1 calc PR A 1
H21E H 0.7189 0.2974 0.0419 0.17 Uiso 0.696(8) 1 calc PR A 1
H21F H 0.8409 0.2836 0.028 0.17 Uiso 0.696(8) 1 calc PR A 1
C21A C 0.836(3) 0.2743(8) 0.1171(16) 0.086(10) Uiso 0.304(8) 1 d P A 2
H21G H 0.8438 0.2678 0.0723 0.129 Uiso 0.304(8) 1 calc PR A 2
H21H H 0.762 0.2662 0.1275 0.129 Uiso 0.304(8) 1 calc PR A 2
H21I H 0.9045 0.2672 0.1502 0.129 Uiso 0.304(8) 1 calc PR A 2
C21' C 0.2132(8) 0.0833(2) 0.5525(3) 0.080(2) Uani 1 1 d . . .
H21A H 0.188 0.1036 0.5396 0.119 Uiso 1 1 calc R . .
H21B H 0.2922 0.0836 0.582 0.119 Uiso 1 1 calc R . .
H21C H 0.1554 0.0741 0.5759 0.119 Uiso 1 1 calc R . .
C22 C 1.0159(10) 0.2942(3) 0.1491(5) 0.074(4) Uani 0.696(8) 1 d P A 1
H22A H 1.0535 0.2846 0.1919 0.089 Uiso 0.696(8) 1 calc PR A 1
H22B H 1.0395 0.2826 0.1126 0.089 Uiso 0.696(8) 1 calc PR A 1
C22A C 0.9697(19) 0.3244(6) 0.0971(11) 0.060(7) Uiso 0.304(8) 1 d P A 2
H22C H 0.9844 0.3097 0.0635 0.072 Uiso 0.304(8) 1 calc PR A 2
H22D H 0.962 0.3441 0.0752 0.072 Uiso 0.304(8) 1 calc PR A 2
C22' C 0.0638(6) 0.05962(19) 0.4396(4) 0.066(2) Uani 1 1 d . . .
H22E H 0.0553 0.0462 0.4005 0.079 Uiso 1 1 calc R . .
H22F H 0.0204 0.0504 0.4719 0.079 Uiso 1 1 calc R . .
C23 C 1.0680(7) 0.3249(2) 0.1483(4) 0.071(2) Uani 1 1 d . . .
H23A H 1.1545 0.3229 0.1488 0.085 Uiso 1 1 calc R A 1
H23B H 1.031 0.3346 0.1056 0.085 Uiso 1 1 calc R A 1
C23' C 0.0043(6) 0.0889(2) 0.4168(4) 0.076(2) Uani 1 1 d . . .
H23C H -0.0816 0.0852 0.399 0.091 Uiso 1 1 calc R . .
H23D H 0.0103 0.1021 0.4562 0.091 Uiso 1 1 calc R . .
C24 C 1.1469(5) 0.33856(18) 0.2630(3) 0.060(2) Uani 1 1 d . . .
H24A H 1.2256 0.3441 0.2533 0.072 Uiso 1 1 calc R A .
H24B H 1.1485 0.317 0.2725 0.072 Uiso 1 1 calc R . .
C24' C -0.0021(6) 0.0947(2) 0.2963(4) 0.080(3) Uani 1 1 d . . .
H24C H 0.0068 0.0728 0.2934 0.096 Uiso 1 1 calc R . .
H24D H -0.0885 0.0993 0.2881 0.096 Uiso 1 1 calc R . .
C25 C 1.1279(6) 0.35526(18) 0.3242(4) 0.061(2) Uani 1 1 d . A .
C25' C 0.0522(6) 0.10919(19) 0.2442(4) 0.069(2) Uani 1 1 d . . .
C26 C 1.2228(7) 0.3671(2) 0.3679(4) 0.074(2) Uani 1 1 d . . .
H26 H 1.3016 0.3657 0.3597 0.089 Uiso 1 1 calc R A .
C26' C -0.0171(7) 0.1214(2) 0.1878(5) 0.094(3) Uani 1 1 d . . .
H26' H -0.1016 0.1195 0.1786 0.113 Uiso 1 1 calc R . .
C27 C 1.2006(8) 0.3812(2) 0.4244(5) 0.091(3) Uani 1 1 d . A .
H27 H 1.2653 0.3897 0.4553 0.109 Uiso 1 1 calc R . .
C27' C 0.0419(8) 0.1367(2) 0.1446(5) 0.097(3) Uani 1 1 d . . .
H27' H -0.0034 0.1455 0.1053 0.116 Uiso 1 1 calc R . .
C28 C 1.0887(7) 0.3831(2) 0.4368(4) 0.079(2) Uani 1 1 d . . .
H28 H 1.0741 0.3929 0.4757 0.095 Uiso 1 1 calc R A .
C28' C 0.1626(8) 0.1393(2) 0.1575(4) 0.082(3) Uani 1 1 d . . .
H28' H 0.2015 0.1503 0.1283 0.099 Uiso 1 1 calc R . .
C29 C 0.9934(6) 0.36999(18) 0.3897(4) 0.064(2) Uani 1 1 d . A .
C29' C 0.2299(6) 0.12536(17) 0.2154(3) 0.0570(19) Uani 1 1 d . . .
C30 C 0.8437(8) 0.3862(3) 0.4526(4) 0.106(4) Uani 1 1 d . . .
H30C H 0.8906 0.4048 0.4612 0.127 Uiso 1 1 calc R . .
H30D H 0.8668 0.3735 0.4928 0.127 Uiso 1 1 calc R . .
C30' C 0.4274(6) 0.14885(18) 0.2089(3) 0.065(2) Uani 1 1 d . . .
H30A H 0.4805 0.1576 0.2486 0.078 Uiso 1 1 calc R . .
H30B H 0.3764 0.165 0.1859 0.078 Uiso 1 1 calc R . .
C31 C 0.7161(7) 0.3938(2) 0.4454(3) 0.068(2) Uani 1 1 d . . .
C31' C 0.5044(7) 0.13685(18) 0.1619(3) 0.061(2) Uani 1 1 d . . .
C32 C 0.6665(10) 0.4109(3) 0.3828(5) 0.126(4) Uani 1 1 d . . .
H32D H 0.585 0.4174 0.3838 0.189 Uiso 1 1 calc R . .
H32E H 0.6652 0.3981 0.3437 0.189 Uiso 1 1 calc R . .
H32F H 0.7168 0.4283 0.3799 0.189 Uiso 1 1 calc R . .
C32' C 0.4283(7) 0.1235(2) 0.0991(3) 0.084(3) Uani 1 1 d . . .
H32A H 0.4804 0.115 0.0711 0.126 Uiso 1 1 calc R . .
H32B H 0.3782 0.1391 0.074 0.126 Uiso 1 1 calc R . .
H32C H 0.3773 0.1078 0.1116 0.126 Uiso 1 1 calc R . .
C33 C 0.6975(9) 0.4109(2) 0.5077(4) 0.111(4) Uani 1 1 d . . .
H33D H 0.7387 0.4301 0.5099 0.166 Uiso 1 1 calc R . .
H33E H 0.7301 0.3992 0.5479 0.166 Uiso 1 1 calc R . .
H33F H 0.6119 0.4142 0.5051 0.166 Uiso 1 1 calc R . .
C33' C 0.5755(8) 0.16298(19) 0.1420(4) 0.082(2) Uani 1 1 d . . .
H33A H 0.6267 0.1713 0.182 0.122 Uiso 1 1 calc R . .
H33B H 0.5201 0.1783 0.12 0.122 Uiso 1 1 calc R . .
H33C H 0.6251 0.1561 0.111 0.122 Uiso 1 1 calc R . .
C34 C 0.6449(9) 0.3652(2) 0.4423(5) 0.114(4) Uani 1 1 d . . .
H34D H 0.5606 0.3699 0.4408 0.17 Uiso 1 1 calc R . .
H34E H 0.6758 0.3531 0.482 0.17 Uiso 1 1 calc R . .
H34F H 0.6522 0.3541 0.4019 0.17 Uiso 1 1 calc R . .
C34' C 0.5897(7) 0.1135(2) 0.1971(4) 0.074(2) Uani 1 1 d . . .
H34A H 0.6429 0.1225 0.2357 0.112 Uiso 1 1 calc R . .
H34B H 0.6374 0.1056 0.1661 0.112 Uiso 1 1 calc R . .
H34C H 0.5442 0.0973 0.2123 0.112 Uiso 1 1 calc R . .
N7 N 0.4676(9) 0.2891(2) 0.0138(4) 0.116(3) Uani 1 1 d D . .
C35 C 0.4941(9) 0.3112(3) 0.0362(4) 0.092(3) Uani 1 1 d D . .
C36 C 0.5282(8) 0.3398(2) 0.0661(4) 0.100(3) Uani 1 1 d D . .
H36A H 0.4562 0.3514 0.0681 0.15 Uiso 1 1 calc R . .
H36B H 0.5764 0.3505 0.0391 0.15 Uiso 1 1 calc R . .
H36C H 0.575 0.337 0.1115 0.15 Uiso 1 1 calc R . .
N7' N 0.2855(16) 0.4625(3) 0.4468(5) 0.245(8) Uani 1 1 d D . .
C35' C 0.2631(11) 0.4575(3) 0.3928(5) 0.122(4) Uani 1 1 d D . .
C36' C 0.2295(11) 0.4514(2) 0.3247(4) 0.133(4) Uani 1 1 d D . .
H36D H 0.1574 0.439 0.3166 0.2 Uiso 1 1 calc R . .
H36E H 0.2943 0.4408 0.3096 0.2 Uiso 1 1 calc R . .
H36F H 0.2131 0.4701 0.2998 0.2 Uiso 1 1 calc R . .

loop_
_atom_site_aniso_label
_atom_site_aniso_U_11
_atom_site_aniso_U_22
_atom_site_aniso_U_33
_atom_site_aniso_U_23
_atom_site_aniso_U_13
_atom_site_aniso_U_12
Cd1 0.0404(2) 0.0434(3) 0.0515(3) 0.0056(2) 0.01037(19) -0.0061(2)
Cd1' 0.0301(2) 0.0426(3) 0.0369(2) -0.00004(18) 0.00620(16) 0.0041(2)
Cd2 0.0443(2) 0.0400(3) 0.0519(3) 0.0056(2) 0.01547(19) -0.0038(2)
Cd2' 0.0311(2) 0.0400(3) 0.0530(3) -0.0039(2) 0.00966(18) 0.0018(2)
Cl2' 0.0496(10) 0.0491(17) 0.1138(17) 0.0077(11) 0.0315(11) 0.0050(10)
Cl1' 0.0413(9) 0.0582(15) 0.0949(14) -0.0063(10) 0.0104(9) 0.0046(10)
Cl2 0.1072(18) 0.078(2) 0.0701(13) -0.0154(12) -0.0105(12) 0.0110(15)
Cl1 0.0479(9) 0.0586(15) 0.0903(13) -0.0059(10) 0.0230(9) -0.0061(10)
S1 0.0722(13) 0.0510(16) 0.1061(16) -0.0024(11) 0.0057(11) 0.0018(11)
S1' 0.0470(9) 0.0435(12) 0.0547(9) 0.0008(7) 0.0030(7) -0.0011(8)
S2 0.0977(15) 0.0717(18) 0.0584(11) 0.0054(10) -0.0088(10) -0.0052(13)
S2' 0.0532(9) 0.0530(13) 0.0416(8) 0.0049(7) 0.0039(7) -0.0134(9)
S3 0.091(2) 0.061(3) 0.0560(18) -0.0090(17) 0.0176(15) -0.0007(19)
S3A 0.066(4) 0.068(6) 0.055(4) 0.015(3) -0.005(3) -0.011(3)
S3' 0.0704(11) 0.0442(14) 0.0725(12) -0.0076(9) 0.0163(9) -0.0078(10)
S4 0.0367(13) 0.053(2) 0.0626(17) 0.0227(13) 0.0148(11) 0.0066(13)
S4A 0.074(5) 0.066(7) 0.116(7) 0.027(5) 0.016(4) 0.001(4)
S4' 0.0519(9) 0.0531(13) 0.0544(9) -0.0024(8) 0.0222(7) -0.0035(9)
O1 0.039(3) 0.045(3) 0.062(3) 0.006(2) 0.013(2) -0.001(2)
O1' 0.031(2) 0.041(3) 0.052(3) -0.0060(19) 0.0061(18) -0.005(2)
O2 0.042(2) 0.038(3) 0.058(3) 0.009(2) 0.018(2) 0.002(2)
O2' 0.034(2) 0.044(3) 0.047(2) -0.001(2) 0.0089(19) -0.002(2)
O3 0.117(5) 0.103(7) 0.144(6) -0.030(5) -0.035(4) -0.018(5)
O4 0.124(6) 0.193(10) 0.211(8) 0.084(7) 0.118(6) 0.081(6)
O5 0.065(3) 0.122(6) 0.093(4) 0.008(4) 0.015(3) 0.010(4)
O6 0.128(5) 0.081(6) 0.147(6) -0.002(4) 0.066(4) -0.036(4)
O7 0.222(10) 0.123(10) 0.244(11) -0.083(8) -0.062(8) 0.033(8)
O8 0.229(11) 0.288(17) 0.221(11) 0.144(11) 0.098(9) 0.098(11)
O9 0.27(2) 0.138(12) 0.110(9) -0.016(7) -0.114(12) -0.044(12)
O10 0.094(8) 0.107(11) 0.250(15) -0.021(8) 0.040(8) -0.021(7)
O3' 0.042(3) 0.159(8) 0.132(5) 0.027(4) 0.022(3) 0.006(3)
O4' 0.126(6) 0.288(14) 0.123(6) 0.085(7) 0.049(5) -0.023(7)
O5' 0.143(7) 0.128(9) 0.258(11) -0.065(7) -0.060(7) -0.005(6)
O6' 0.087(4) 0.082(6) 0.158(6) 0.020(4) 0.022(4) 0.023(4)
O7' 0.083(4) 0.141(8) 0.165(6) 0.009(5) 0.065(4) 0.048(4)
O8' 0.096(6) 0.193(14) 0.312(13) -0.137(11) -0.026(7) 0.039(7)
O9' 0.064(6) 0.128(12) 0.076(7) -0.009(6) 0.022(4) -0.004(6)
O10' 0.097(8) 0.175(18) 0.088(8) -0.065(10) -0.024(6) 0.019(9)
N1 0.037(3) 0.077(6) 0.067(4) -0.006(3) 0.015(3) -0.015(3)
N1' 0.035(3) 0.039(4) 0.066(3) 0.011(2) 0.013(2) 0.007(3)
N2 0.039(3) 0.054(4) 0.051(3) 0.004(2) 0.013(2) -0.006(3)
N2' 0.057(3) 0.044(4) 0.042(3) 0.004(2) 0.019(2) 0.008(3)
N3 0.035(3) 0.078(5) 0.047(3) 0.005(3) 0.008(2) -0.007(3)
N3' 0.066(4) 0.075(5) 0.033(3) -0.003(3) 0.001(2) 0.012(3)
N4 0.045(3) 0.050(4) 0.066(4) 0.013(3) 0.023(3) 0.007(3)
N4' 0.038(3) 0.044(5) 0.106(5) 0.007(3) 0.024(3) 0.004(3)
N5 0.052(3) 0.058(5) 0.067(4) -0.003(3) 0.014(3) -0.012(3)
N5' 0.046(3) 0.052(4) 0.064(4) -0.002(3) -0.004(3) 0.005(3)
N6 0.071(4) 0.091(6) 0.067(4) -0.030(3) 0.021(3) -0.011(4)
N6' 0.061(4) 0.062(5) 0.055(3) 0.015(3) 0.003(3) 0.004(3)
C1 0.071(5) 0.069(8) 0.148(9) 0.023(6) 0.002(5) -0.006(5)
C1' 0.191(10) 0.057(7) 0.066(5) -0.005(4) -0.025(6) -0.019(7)
C2 0.077(5) 0.058(7) 0.117(7) 0.015(5) 0.004(5) -0.013(5)
C2' 0.040(5) 0.065(10) 0.377(19) -0.078(10) 0.027(7) 0.001(5)
C3 0.098(6) 0.087(8) 0.071(5) 0.006(5) 0.026(4) -0.055(6)
C3' 0.047(4) 0.054(6) 0.114(6) 0.026(4) 0.036(4) 0.008(4)
C4 0.176(10) 0.147(12) 0.050(5) -0.008(5) 0.013(5) 0.052(9)
C4' 0.094(5) 0.058(6) 0.051(4) -0.006(3) 0.014(4) -0.024(4)
C5' 0.050(4) 0.071(6) 0.064(4) 0.018(4) -0.018(3) -0.014(4)
C5 0.049(4) 0.105(9) 0.089(6) -0.009(5) -0.008(4) 0.016(5)
C6 0.049(4) 0.127(10) 0.072(5) -0.011(5) 0.010(4) -0.007(5)
C6' 0.031(3) 0.080(7) 0.079(5) 0.018(4) -0.002(3) -0.011(4)
C7 0.042(4) 0.109(8) 0.074(5) -0.028(5) 0.022(3) -0.017(4)
C7' 0.046(4) 0.052(6) 0.081(5) 0.011(4) 0.034(3) 0.004(4)
C8 0.042(4) 0.063(6) 0.069(5) -0.005(3) 0.018(3) -0.005(4)
C8' 0.071(5) 0.035(5) 0.070(5) 0.007(3) 0.040(4) 0.008(4)
C9 0.063(4) 0.099(8) 0.054(4) -0.011(4) 0.028(4) -0.009(4)
C9' 0.105(6) 0.069(7) 0.083(6) 0.010(4) 0.063(5) 0.022(5)
C10 0.082(5) 0.101(8) 0.050(4) -0.006(4) 0.018(4) -0.009(5)
C10' 0.152(9) 0.071(7) 0.059(5) 0.008(4) 0.059(6) 0.015(6)
C11 0.051(4) 0.075(7) 0.051(4) 0.006(3) 0.009(3) -0.006(4)
C11' 0.133(8) 0.070(7) 0.045(4) 0.004(4) 0.028(4) 0.020(6)
C12 0.044(4) 0.053(5) 0.052(4) 0.005(3) 0.009(3) -0.001(3)
C12' 0.088(5) 0.042(5) 0.038(3) 0.001(3) 0.022(3) 0.004(4)
C13 0.041(4) 0.069(6) 0.064(4) 0.003(4) 0.005(3) -0.010(4)
C13' 0.106(6) 0.069(7) 0.047(4) -0.001(4) -0.013(4) 0.016(5)
C14 0.041(4) 0.079(7) 0.059(4) 0.014(4) 0.004(3) -0.008(4)
C14' 0.106(7) 0.078(8) 0.066(5) -0.019(5) -0.035(5) 0.003(6)
C15 0.065(5) 0.088(8) 0.088(6) 0.026(5) 0.009(4) 0.001(5)
C15' 0.159(10) 0.096(9) 0.090(7) -0.030(6) -0.045(6) -0.004(8)
C16 0.046(4) 0.114(9) 0.073(5) 0.013(5) -0.005(3) -0.007(4)
C16' 0.141(9) 0.142(12) 0.094(7) -0.023(7) -0.062(6) 0.024(8)
C17 0.057(4) 0.107(9) 0.073(5) 0.002(5) 0.014(4) 0.004(5)
C17' 0.089(6) 0.170(13) 0.092(7) -0.023(7) -0.005(5) -0.040(7)
C18 0.088(9) 0.037(9) 0.119(11) 0.007(6) 0.055(8) 0.029(7)
C18' 0.080(5) 0.043(6) 0.089(5) 0.004(4) 0.018(4) -0.005(4)
C19 0.041(5) 0.059(8) 0.052(5) 0.020(4) 0.025(4) 0.003(5)
C19' 0.086(6) 0.069(7) 0.115(7) -0.008(5) 0.055(5) 0.017(5)
C20 0.065(4) 0.046(6) 0.080(5) 0.021(4) 0.033(4) -0.011(4)
C20' 0.049(4) 0.053(7) 0.122(7) 0.001(5) 0.024(4) 0.015(4)
C21 0.139(12) 0.118(16) 0.078(9) 0.010(8) 0.012(8) 0.010(11)
C21' 0.112(6) 0.073(7) 0.063(5) -0.005(4) 0.039(4) -0.012(5)
C22 0.097(9) 0.074(10) 0.060(7) 0.004(6) 0.035(6) 0.030(7)
C22' 0.049(4) 0.067(7) 0.089(5) 0.001(4) 0.027(4) -0.008(4)
C23 0.066(5) 0.072(7) 0.086(6) 0.013(4) 0.040(4) 0.013(5)
C23' 0.036(4) 0.072(7) 0.125(7) 0.012(5) 0.030(4) 0.003(4)
C24 0.034(3) 0.060(6) 0.085(5) 0.016(4) 0.013(3) 0.008(3)
C24' 0.036(4) 0.090(8) 0.104(6) 0.008(5) -0.011(4) 0.001(4)
C25 0.047(4) 0.055(6) 0.078(5) 0.013(4) 0.008(3) -0.007(4)
C25' 0.055(4) 0.053(6) 0.088(5) 0.006(4) -0.011(4) -0.001(4)
C26 0.057(5) 0.067(7) 0.091(6) 0.024(5) -0.001(4) -0.016(4)
C26' 0.059(5) 0.092(9) 0.113(7) 0.019(6) -0.030(5) 0.008(5)
C27 0.077(6) 0.090(8) 0.090(7) 0.016(5) -0.020(5) -0.032(5)
C27' 0.087(7) 0.093(9) 0.090(7) 0.015(5) -0.033(5) 0.011(6)
C28 0.077(6) 0.079(7) 0.073(5) -0.013(4) -0.005(4) -0.015(5)
C28' 0.090(6) 0.072(7) 0.074(5) 0.022(4) -0.008(4) 0.014(5)
C29 0.062(5) 0.062(6) 0.068(5) -0.004(4) 0.013(4) -0.009(4)
C29' 0.071(5) 0.042(5) 0.053(4) 0.005(3) 0.000(3) 0.008(4)
C30 0.103(7) 0.154(11) 0.059(5) -0.033(6) 0.016(5) 0.006(7)
C30' 0.080(5) 0.053(6) 0.062(4) 0.005(3) 0.014(4) -0.007(4)
C31 0.080(5) 0.067(7) 0.061(5) -0.015(4) 0.023(4) -0.010(5)
C31' 0.085(5) 0.050(6) 0.049(4) 0.006(3) 0.016(3) 0.003(4)
C32 0.166(10) 0.126(12) 0.093(7) 0.013(6) 0.045(7) 0.050(8)
C32' 0.109(6) 0.087(8) 0.054(4) -0.012(4) 0.013(4) 0.007(5)
C33 0.141(8) 0.114(10) 0.091(6) -0.042(6) 0.054(6) -0.010(7)
C33' 0.114(6) 0.061(7) 0.076(5) 0.014(4) 0.033(5) -0.004(5)
C34 0.138(8) 0.114(10) 0.105(7) -0.033(6) 0.061(6) -0.031(8)
C34' 0.081(5) 0.075(7) 0.072(5) 0.015(4) 0.028(4) 0.004(5)
N7 0.163(8) 0.092(9) 0.088(6) -0.013(5) 0.015(5) -0.004(7)
C35 0.111(7) 0.108(11) 0.054(5) 0.003(5) 0.005(5) 0.005(7)
C36 0.106(7) 0.104(10) 0.083(6) -0.008(6) 0.004(5) 0.003(6)
N7' 0.41(2) 0.225(17) 0.083(7) 0.002(8) 0.021(10) -0.134(15)
C35' 0.200(11) 0.099(10) 0.063(6) 0.002(6) 0.020(7) -0.042(8)
C36' 0.249(14) 0.081(9) 0.074(6) 0.001(5) 0.042(7) 0.003(9)

loop_
_atom_type_symbol
_atom_type_description
_atom_type_scat_dispersion_real
_atom_type_scat_dispersion_imag
_atom_type_scat_source
C C 0.0033 0.0016 'International Tables Vol C Tables 4.2.6.8 and 6.1.1.4'
H H 0 0 'International Tables Vol C Tables 4.2.6.8 and 6.1.1.4'
N N 0.0061 0.0033 'International Tables Vol C Tables 4.2.6.8 and 6.1.1.4'
O O 0.0106 0.006 'International Tables Vol C Tables 4.2.6.8 and 6.1.1.4'
S S 0.1246 0.1234 'International Tables Vol C Tables 4.2.6.8 and 6.1.1.4'
Cl Cl 0.1484 0.1585 'International Tables Vol C Tables 4.2.6.8 and 6.1.1.4'
Cd Cd -0.8075 1.2024 'International Tables Vol C Tables 4.2.6.8 and 6.1.1.4'

loop_
_geom_angle_atom_site_label_1
_geom_angle_atom_site_label_2
_geom_angle_atom_site_label_3
_geom_angle
_geom_angle_site_symmetry_1
_geom_angle_site_symmetry_3
_geom_angle_publ_flag
O2 Cd1 O1 79.37(18) . . ?
O2 Cd1 N2 97.14(16) . . ?
O1 Cd1 N2 92.55(18) . . ?
O2 Cd1 N1 161.24(19) . . ?
O1 Cd1 N1 116.1(2) . . ?
N2 Cd1 N1 72.67(17) . . ?
O2 Cd1 S1 89.60(15) . . ?
O1 Cd1 S1 161.90(12) . . ?
N2 Cd1 S1 103.11(15) . . ?
N1 Cd1 S1 77.85(17) . . ?
O2 Cd1 S2 117.86(12) . . ?
O1 Cd1 S2 81.91(13) . . ?
N2 Cd1 S2 142.53(12) . . ?
N1 Cd1 S2 76.69(14) . . ?
S1 Cd1 S2 90.80(7) . . ?
O2 Cd1 Cd2 42.57(13) . . ?
O1 Cd1 Cd2 40.83(11) . . ?
N2 Cd1 Cd2 110.22(13) . . ?
N1 Cd1 Cd2 155.51(16) . . ?
S1 Cd1 Cd2 123.11(5) . . ?
S2 Cd1 Cd2 89.53(5) . . ?
O1' Cd1' O2' 78.31(17) . . ?
O1' Cd1' N2' 99.81(16) . . ?
O2' Cd1' N2' 92.51(17) . . ?
O1' Cd1' N1' 166.15(18) . . ?
O2' Cd1' N1' 114.01(17) . . ?
N2' Cd1' N1' 74.22(17) . . ?
O1' Cd1' S2' 108.38(11) . . ?
O2' Cd1' S2' 93.46(11) . . ?
N2' Cd1' S2' 151.81(13) . . ?
N1' Cd1' S2' 78.19(12) . . ?
O1' Cd1' S1' 90.72(13) . . ?
O2' Cd1' S1' 169.02(11) . . ?
N2' Cd1' S1' 89.73(14) . . ?
N1' Cd1' S1' 76.94(14) . . ?
S2' Cd1' S1' 89.59(5) . . ?
O1' Cd1' Cd2' 41.67(12) . . ?
O2' Cd1' Cd2' 40.48(10) . . ?
N2' Cd1' Cd2' 111.35(13) . . ?
N1' Cd1' Cd2' 152.09(14) . . ?
S2' Cd1' Cd2' 90.63(4) . . ?
S1' Cd1' Cd2' 129.03(4) . . ?
O1 Cd2 O2 79.49(18) . . ?
O1 Cd2 N5 95.97(18) . . ?
O2 Cd2 N5 88.34(19) . . ?
O1 Cd2 N4 168.59(19) . . ?
O2 Cd2 N4 103.95(18) . . ?
N5 Cd2 N4 73.44(19) . . ?
O1 Cd2 S3A 116.14(18) . . ?
O2 Cd2 S3A 98.6(2) . . ?
N5 Cd2 S3A 147.85(18) . . ?
N4 Cd2 S3A 74.42(19) . . ?
O1 Cd2 S4A 93.6(2) . . ?
O2 Cd2 S4A 160.0(2) . . ?
N5 Cd2 S4A 73.6(2) . . ?
N4 Cd2 S4A 79.5(2) . . ?
S3A Cd2 S4A 101.3(2) . . ?
O1 Cd2 S4 99.27(14) . . ?
O2 Cd2 S4 167.17(13) . . ?
N5 Cd2 S4 104.48(16) . . ?
N4 Cd2 S4 79.78(14) . . ?
S3A Cd2 S4 70.31(18) . . ?
S4A Cd2 S4 32.21(19) . . ?
O1 Cd2 S3 111.85(15) . . ?
O2 Cd2 S3 74.22(15) . . ?
N5 Cd2 S3 143.14(16) . . ?
N4 Cd2 S3 79.54(16) . . ?
S3A Cd2 S3 24.42(16) . . ?
S4A Cd2 S3 125.6(2) . . ?
S4 Cd2 S3 94.69(10) . . ?
O1 Cd2 Cd1 41.95(13) . . ?
O2 Cd2 Cd1 41.57(11) . . ?
N5 Cd2 Cd1 106.75(14) . . ?
N4 Cd2 Cd1 144.48(14) . . ?
S3A Cd2 Cd1 98.88(15) . . ?
S4A Cd2 Cd1 135.50(18) . . ?
S4 Cd2 Cd1 131.70(5) . . ?
S3 Cd2 Cd1 81.51(7) . . ?
O2' Cd2' O1' 79.26(17) . . ?
O2' Cd2' N5' 96.10(17) . . ?
O1' Cd2' N5' 91.20(18) . . ?
O2' Cd2' N4' 165.90(19) . . ?
O1' Cd2' N4' 107.78(19) . . ?
N5' Cd2' N4' 71.9(2) . . ?
O2' Cd2' S3' 96.68(13) . . ?
O1' Cd2' S3' 168.98(11) . . ?
N5' Cd2' S3' 99.45(15) . . ?
N4' Cd2' S3' 78.49(16) . . ?
O2' Cd2' S4' 114.97(12) . . ?
O1' Cd2' S4' 82.67(12) . . ?
N5' Cd2' S4' 146.33(14) . . ?
N4' Cd2' S4' 78.50(15) . . ?
S3' Cd2' S4' 89.91(6) . . ?
O2' Cd2' Cd1' 42.09(13) . . ?
O1' Cd2' Cd1' 41.07(10) . . ?
N5' Cd2' Cd1' 108.45(14) . . ?
N4' Cd2' Cd1' 148.07(16) . . ?
S3' Cd2' Cd1' 130.98(4) . . ?
S4' Cd2' Cd1' 88.36(4) . . ?
O10' Cl2' O8' 120.8(7) . . ?
O10' Cl2' O9B 48.0(9) . . ?
O8' Cl2' O9B 142.1(10) . . ?
O10' Cl2' O7' 122.4(6) . . ?
O8' Cl2' O7' 108.1(5) . . ?
O9B Cl2' O7' 105.6(10) . . ?
O10' Cl2' O9' 106.3(8) . . ?
O8' Cl2' O9' 82.5(7) . . ?
O9B Cl2' O9' 70.7(9) . . ?
O7' Cl2' O9' 108.5(5) . . ?
O10' Cl2' O10B 57.7(8) . . ?
O8' Cl2' O10B 80.6(10) . . ?
O9B Cl2' O10B 105.4(11) . . ?
O7' Cl2' O10B 107.3(6) . . ?
O9' Cl2' O10B 143.6(6) . . ?
O5' Cl1' O3' 115.5(6) . . ?
O5' Cl1' O4' 110.1(7) . . ?
O3' Cl1' O4' 109.9(4) . . ?
O5' Cl1' O6' 104.6(5) . . ?
O3' Cl1' O6' 108.1(4) . . ?
O4' Cl1' O6' 108.3(5) . . ?
O9 Cl2 O10A 44.9(12) . . ?
O9 Cl2 O7 117.8(8) . . ?
O10A Cl2 O7 118.2(16) . . ?
O9 Cl2 O10 111.5(11) . . ?
O10A Cl2 O10 68.1(14) . . ?
O7 Cl2 O10 102.9(7) . . ?
O9 Cl2 O8 109.7(9) . . ?
O10A Cl2 O8 126.7(16) . . ?
O7 Cl2 O8 115.0(8) . . ?
O10 Cl2 O8 97.8(7) . . ?
O9 Cl2 O9A 64.9(14) . . ?
O10A Cl2 O9A 107.7(18) . . ?
O7 Cl2 O9A 76.9(14) . . ?
O10 Cl2 O9A 175.2(13) . . ?
O8 Cl2 O9A 86.5(12) . . ?
O4 Cl1 O3 110.9(6) . . ?
O4 Cl1 O6 110.9(5) . . ?
O3 Cl1 O6 108.2(5) . . ?
O4 Cl1 O5 110.7(4) . . ?
O3 Cl1 O5 107.0(5) . . ?
O6 Cl1 O5 109.1(4) . . ?
C2 S1 C1 103.1(4) . . ?
C2 S1 Cd1 97.4(3) . . ?
C1 S1 Cd1 98.7(3) . . ?
C1' S1' C2' 102.8(6) . . ?
C1' S1' Cd1' 107.8(3) . . ?
C2' S1' Cd1' 95.8(4) . . ?
C4 S2 C5 102.3(5) . . ?
C4 S2 Cd1 115.2(3) . . ?
C5 S2 Cd1 90.1(2) . . ?
C4' S2' C5' 101.9(4) . . ?
C4' S2' Cd1' 108.6(2) . . ?
C5' S2' Cd1' 97.5(2) . . ?
C21 S3 C22 100.8(6) . . ?
C21 S3 Cd2 125.2(6) . . ?
C22 S3 Cd2 86.2(4) . . ?
C22A S3A C21A 100.5(13) . . ?
C22A S3A Cd2 99.5(8) . . ?
C21A S3A Cd2 110.4(10) . . ?
C18' S3' C19' 102.3(4) . . ?
C18' S3' Cd2' 102.5(3) . . ?
C19' S3' Cd2' 96.7(3) . . ?
C19 S4 C18 100.5(5) . . ?
C19 S4 Cd2 96.5(3) . . ?
C18 S4 Cd2 100.7(5) . . ?
C18A S4A C19A 103.5(17) . . ?
C18A S4A Cd2 106.1(17) . . ?
C19A S4A Cd2 94.3(13) . . ?
C21' S4' C22' 101.0(4) . . ?
C21' S4' Cd2' 118.2(3) . . ?
C22' S4' Cd2' 88.5(2) . . ?
Cd2 O1 Cd1 97.21(19) . . ?
Cd1' O1' Cd2' 97.26(17) . . ?
Cd1 O2 Cd2 95.86(18) . . ?
Cd2' O2' Cd1' 97.42(18) . . ?
Cl2 O7 O9A 54.9(11) . . ?
Cl2 O9A O7 48.2(9) . . ?
C6 N1 C7 109.9(6) . . ?
C6 N1 C3 110.5(6) . . ?
C7 N1 C3 110.9(6) . . ?
C6 N1 Cd1 115.6(5) . . ?
C7 N1 Cd1 101.6(4) . . ?
C3 N1 Cd1 108.1(4) . . ?
C3' N1' C6' 113.0(6) . . ?
C3' N1' C7' 109.5(5) . . ?
C6' N1' C7' 109.5(5) . . ?
C3' N1' Cd1' 114.2(4) . . ?
C6' N1' Cd1' 109.6(4) . . ?
C7' N1' Cd1' 100.3(3) . . ?
C12 N2 C8 118.2(5) . . ?
C12 N2 Cd1 127.9(4) . . ?
C8 N2 Cd1 113.9(4) . . ?
C12' N2' C8' 121.2(5) . . ?
C12' N2' Cd1' 125.9(4) . . ?
C8' N2' Cd1' 112.6(4) . . ?
C12 N3 C13 124.3(5) . . ?
C12' N3' C13' 125.7(6) . . ?
C23 N4 C24 110.3(6) . . ?
C23 N4 C20 109.8(6) . . ?
C24 N4 C20 111.6(6) . . ?
C23 N4 Cd2 113.2(4) . . ?
C24 N4 Cd2 101.3(3) . . ?
C20 N4 Cd2 110.3(4) . . ?
C20' N4' C24' 109.4(6) . . ?
C20' N4' C23' 112.6(6) . . ?
C24' N4' C23' 110.9(6) . . ?
C20' N4' Cd2' 109.3(4) . . ?
C24' N4' Cd2' 100.2(4) . . ?
C23' N4' Cd2' 113.7(4) . . ?
C29 N5 C25 119.0(6) . . ?
C29 N5 Cd2 128.8(4) . . ?
C25 N5 Cd2 112.1(5) . . ?
C29' N5' C25' 119.9(6) . . ?
C29' N5' Cd2' 127.1(4) . . ?
C25' N5' Cd2' 112.7(5) . . ?
C29 N6 C30 121.9(6) . . ?
C29' N6' C30' 126.1(6) . . ?
C3 C2 S1 115.7(6) . . ?
C3' C2' S1' 124.1(9) . . ?
C2 C3 N1 114.1(6) . . ?
C2' C3' N1' 123.3(7) . . ?
C6' C5' S2' 114.6(5) . . ?
C6 C5 S2 115.0(6) . . ?
C5 C6 N1 114.3(7) . . ?
N1' C6' C5' 114.7(5) . . ?
N1 C7 C8 113.3(6) . . ?
N1' C7' C8' 112.7(5) . . ?
N2 C8 C9 123.0(6) . . ?
N2 C8 C7 115.6(6) . . ?
C9 C8 C7 121.3(6) . . ?
N2' C8' C9' 121.5(7) . . ?
N2' C8' C7' 116.5(5) . . ?
C9' C8' C7' 121.9(7) . . ?
C8 C9 C10 118.2(6) . . ?
C10' C9' C8' 118.0(8) . . ?
C11 C10 C9 120.7(6) . . ?
C11' C10' C9' 121.3(7) . . ?
C10 C11 C12 118.9(6) . . ?
C10' C11' C12' 119.2(8) . . ?
N3 C12 N2 116.1(5) . . ?
N3 C12 C11 122.8(5) . . ?
N2 C12 C11 121.1(5) . . ?
N3' C12' N2' 117.2(5) . . ?
N3' C12' C11' 123.9(7) . . ?
N2' C12' C11' 118.8(7) . . ?
N3 C13 C14 115.4(6) . . ?
N3' C13' C14' 114.2(7) . . ?
C13 C14 C15 111.2(6) . . ?
C13 C14 C16 106.9(7) . . ?
C15 C14 C16 109.4(6) . . ?
C13 C14 C17 110.4(6) . . ?
C15 C14 C17 108.7(7) . . ?
C16 C14 C17 110.2(6) . . ?
C17' C14' C15' 111.0(9) . . ?
C17' C14' C13' 110.6(7) . . ?
C15' C14' C13' 110.1(8) . . ?
C17' C14' C16' 109.9(9) . . ?
C15' C14' C16' 109.7(7) . . ?
C13' C14' C16' 105.5(8) . . ?
C20 C19 S4 116.0(5) . . ?
C20 C19A S4A 108(2) . . ?
C20' C19' S3' 115.5(5) . . ?
N4 C20 C19A 116.4(15) . . ?
N4 C20 C19 113.7(6) . . ?
C19A C20 C19 83.4(13) . . ?
N4' C20' C19' 112.9(7) . . ?
C23 C22 S3 117.7(7) . . ?
C23 C22A S3A 116.3(14) . . ?
C23' C22' S4' 115.4(6) . . ?
C22A C23 N4 113.1(12) . . ?
C22A C23 C22 74.2(12) . . ?
N4 C23 C22 116.2(6) . . ?
N4' C23' C22' 115.0(6) . . ?
N4 C24 C25 113.1(6) . . ?
C25' C24' N4' 111.5(7) . . ?
N5 C25 C26 122.8(7) . . ?
N5 C25 C24 116.6(6) . . ?
C26 C25 C24 120.5(7) . . ?
N5' C25' C26' 122.6(8) . . ?
N5' C25' C24' 115.8(6) . . ?
C26' C25' C24' 121.5(7) . . ?
C25 C26 C27 118.0(8) . . ?
C25' C26' C27' 117.2(8) . . ?
C28 C27 C26 121.5(8) . . ?
C28' C27' C26' 121.4(8) . . ?
C27 C28 C29 118.0(8) . . ?
C27' C28' C29' 119.0(8) . . ?
N6 C29 N5 116.6(6) . . ?
N6 C29 C28 122.7(7) . . ?
N5 C29 C28 120.7(7) . . ?
N5' C29' N6' 116.9(6) . . ?
N5' C29' C28' 119.9(7) . . ?
N6' C29' C28' 123.1(7) . . ?
N6 C30 C31 116.9(7) . . ?
N6' C30' C31' 114.4(6) . . ?
C30 C31 C32 113.6(7) . . ?
C30 C31 C34 108.6(9) . . ?
C32 C31 C34 106.8(8) . . ?
C30 C31 C33 109.3(7) . . ?
C32 C31 C33 111.0(9) . . ?
C34 C31 C33 107.3(7) . . ?
C34' C31' C32' 109.4(7) . . ?
C34' C31' C30' 110.2(6) . . ?
C32' C31' C30' 111.5(6) . . ?
C34' C31' C33' 109.5(7) . . ?
C32' C31' C33' 108.9(6) . . ?
C30' C31' C33' 107.4(7) . . ?
N7 C35 C36 179.2(12) . . ?
N7' C35' C36' 177.5(18) . . ?

loop_
_geom_bond_atom_site_label_1
_geom_bond_atom_site_label_2
_geom_bond_distance
_geom_bond_site_symmetry_2
_geom_bond_publ_flag
Cd1 O2 2.215(4) . ?
Cd1 O1 2.237(5) . ?
Cd1 N2 2.360(5) . ?
Cd1 N1 2.412(5) . ?
Cd1 S1 2.732(2) . ?
Cd1 S2 2.7572(19) . ?
Cd1 Cd2 3.3200(6) . ?
Cd1' O1' 2.205(4) . ?
Cd1' O2' 2.251(5) . ?
Cd1' N2' 2.347(4) . ?
Cd1' N1' 2.416(5) . ?
Cd1' S2' 2.7200(15) . ?
Cd1' S1' 2.8015(19) . ?
Cd1' Cd2' 3.3295(6) . ?
Cd2 O1 2.188(4) . ?
Cd2 O2 2.258(5) . ?
Cd2 N5 2.372(5) . ?
Cd2 N4 2.391(5) . ?
Cd2 S3A 2.649(6) . ?
Cd2 S4A 2.718(10) . ?
Cd2 S4 2.720(3) . ?
Cd2 S3 2.875(3) . ?
Cd2' O2' 2.180(4) . ?
Cd2' O1' 2.231(5) . ?
Cd2' N5' 2.361(5) . ?
Cd2' N4' 2.397(5) . ?
Cd2' S3' 2.709(2) . ?
Cd2' S4' 2.8018(17) . ?
Cl2' O10' 1.325(10) . ?
Cl2' O8' 1.351(10) . ?
Cl2' O9B 1.37(2) . ?
Cl2' O7' 1.400(5) . ?
Cl2' O9' 1.488(9) . ?
Cl2' O10B 1.524(15) . ?
Cl1' O5' 1.369(8) . ?
Cl1' O3' 1.380(5) . ?
Cl1' O4' 1.385(7) . ?
Cl1' O6' 1.436(6) . ?
Cl2 O9 1.318(9) . ?
Cl2 O10A 1.35(3) . ?
Cl2 O7 1.361(9) . ?
Cl2 O10 1.416(10) . ?
Cl2 O8 1.444(10) . ?
Cl2 O9A 1.49(3) . ?
Cl1 O4 1.380(6) . ?
Cl1 O3 1.398(7) . ?
Cl1 O6 1.400(6) . ?
Cl1 O5 1.425(6) . ?
S1 C2 1.774(8) . ?
S1 C1 1.784(8) . ?
S1' C1' 1.752(7) . ?
S1' C2' 1.756(8) . ?
S2 C4 1.691(11) . ?
S2 C5 1.839(8) . ?
S2' C4' 1.809(7) . ?
S2' C5' 1.814(7) . ?
S3 C21 1.764(13) . ?
S3 C22 1.831(12) . ?
S3A C22A 1.78(2) . ?
S3A C21A 1.86(4) . ?
S3' C18' 1.797(7) . ?
S3' C19' 1.815(8) . ?
S4 C19 1.820(8) . ?
S4 C18 1.841(13) . ?
S4A C18A 1.63(4) . ?
S4A C19A 1.82(3) . ?
S4' C21' 1.804(7) . ?
S4' C22' 1.808(7) . ?
O7 O9A 1.78(3) . ?
N1 C6 1.460(8) . ?
N1 C7 1.468(9) . ?
N1 C3 1.519(11) . ?
N1' C3' 1.469(9) . ?
N1' C6' 1.483(8) . ?
N1' C7' 1.489(8) . ?
N2 C12 1.349(7) . ?
N2 C8 1.349(7) . ?
N2' C12' 1.347(8) . ?
N2' C8' 1.352(8) . ?
N3 C12 1.348(7) . ?
N3 C13 1.462(7) . ?
N3' C12' 1.331(8) . ?
N3' C13' 1.457(8) . ?
N4 C23 1.462(9) . ?
N4 C24 1.474(8) . ?
N4 C20 1.489(9) . ?
N4' C20' 1.482(10) . ?
N4' C24' 1.487(9) . ?
N4' C23' 1.497(9) . ?
N5 C29 1.347(9) . ?
N5 C25 1.353(8) . ?
N5' C29' 1.342(8) . ?
N5' C25' 1.361(8) . ?
N6 C29 1.346(8) . ?
N6 C30 1.450(9) . ?
N6' C29' 1.348(8) . ?
N6' C30' 1.477(8) . ?
C2 C3 1.490(12) . ?
C2' C3' 1.383(12) . ?
C5' C6' 1.519(9) . ?
C5 C6 1.437(12) . ?
C7 C8 1.513(9) . ?
C7' C8' 1.500(9) . ?
C8 C9 1.371(9) . ?
C8' C9' 1.383(9) . ?
C9 C10 1.379(10) . ?
C9' C10' 1.376(11) . ?
C10 C11 1.350(9) . ?
C10' C11' 1.366(11) . ?
C11 C12 1.411(8) . ?
C11' C12' 1.419(9) . ?
C13 C14 1.528(10) . ?
C13' C14' 1.537(12) . ?
C14 C15 1.532(10) . ?
C14 C16 1.532(9) . ?
C14 C17 1.538(9) . ?
C14' C17' 1.508(12) . ?
C14' C15' 1.529(13) . ?
C14' C16' 1.565(11) . ?
C19 C20 1.569(10) . ?
C19A C20 1.56(3) . ?
C19' C20' 1.523(11) . ?
C22 C23 1.504(14) . ?
C22A C23 1.37(2) . ?
C22' C23' 1.510(10) . ?
C24 C25 1.509(10) . ?
C24' C25' 1.485(11) . ?
C25 C26 1.365(10) . ?
C25' C26' 1.373(10) . ?
C26 C27 1.383(12) . ?
C26' C27' 1.392(12) . ?
C27 C28 1.354(11) . ?
C27' C28' 1.356(11) . ?
C28 C29 1.427(10) . ?
C28' C29' 1.418(9) . ?
C30 C31 1.476(11) . ?
C30' C31' 1.524(9) . ?
C31 C32 1.501(12) . ?
C31 C34 1.516(12) . ?
C31 C33 1.534(10) . ?
C31' C34' 1.512(10) . ?
C31' C32' 1.519(10) . ?
C31' C33' 1.529(10) . ?
N7 C35 1.109(11) . ?
C35 C36 1.443(12) . ?
N7' C35' 1.102(11) . ?
C35' C36' 1.393(11) . ?

loop_
_geom_hbond_atom_site_label_D
_geom_hbond_atom_site_label_H
_geom_hbond_atom_site_label_A
_geom_hbond_distance_DH
_geom_hbond_distance_HA
_geom_hbond_distance_DA
_geom_hbond_angle_DHA
_geom_hbond_site_symmetry_A
O1 H1O O3 0.72(7) 2.44(7) 3.127(8) 159(7) 4_565
O2 H2O O7 0.75(6) 2.83(6) 3.505(12) 150(6) 1_655
O1' H1O' O3' 0.78(5) 2.47(6) 3.230(9) 164(5) 3_656
O2' H2O' O7' 0.75(5) 2.53(6) 3.263(9) 163(6) .
N3 H3 O2 0.88 2.01 2.876(6) 169.1 .
N3' H3' O1' 0.88 2.06 2.923(6) 168.1 .
N6 H6 O1 0.88 2.09 2.946(8) 164.3 .
N6' H6' O2' 0.88 2.07 2.897(7) 156.4 .

loop_
_geom_torsion_atom_site_label_1
_geom_torsion_atom_site_label_2
_geom_torsion_atom_site_label_3
_geom_torsion_atom_site_label_4
_geom_torsion
_geom_torsion_site_symmetry_1
_geom_torsion_site_symmetry_2
_geom_torsion_site_symmetry_3
_geom_torsion_site_symmetry_4
_geom_torsion_publ_flag
O2 Cd1 Cd2 O1 -147.5(3) . . . . ?
N2 Cd1 Cd2 O1 -69.3(2) . . . . ?
N1 Cd1 Cd2 O1 23.1(4) . . . . ?
S1 Cd1 Cd2 O1 168.78(19) . . . . ?
S2 Cd1 Cd2 O1 78.14(19) . . . . ?
O1 Cd1 Cd2 O2 147.5(3) . . . . ?
N2 Cd1 Cd2 O2 78.2(2) . . . . ?
N1 Cd1 Cd2 O2 170.6(4) . . . . ?
S1 Cd1 Cd2 O2 -43.76(19) . . . . ?
S2 Cd1 Cd2 O2 -134.41(19) . . . . ?
O2 Cd1 Cd2 N5 -67.4(2) . . . . ?
O1 Cd1 Cd2 N5 80.1(2) . . . . ?
N2 Cd1 Cd2 N5 10.8(2) . . . . ?
N1 Cd1 Cd2 N5 103.2(3) . . . . ?
S1 Cd1 Cd2 N5 -111.13(16) . . . . ?
S2 Cd1 Cd2 N5 158.23(16) . . . . ?
O2 Cd1 Cd2 N4 17.4(3) . . . . ?
O1 Cd1 Cd2 N4 164.9(3) . . . . ?
N2 Cd1 Cd2 N4 95.6(3) . . . . ?
N1 Cd1 Cd2 N4 -172.0(4) . . . . ?
S1 Cd1 Cd2 N4 -26.3(2) . . . . ?
S2 Cd1 Cd2 N4 -117.0(2) . . . . ?
O2 Cd1 Cd2 S3A 93.0(2) . . . . ?
O1 Cd1 Cd2 S3A -119.6(2) . . . . ?
N2 Cd1 Cd2 S3A 171.2(2) . . . . ?
N1 Cd1 Cd2 S3A -96.4(3) . . . . ?
S1 Cd1 Cd2 S3A 49.23(16) . . . . ?
S2 Cd1 Cd2 S3A -41.41(16) . . . . ?
O2 Cd1 Cd2 S4A -150.8(3) . . . . ?
O1 Cd1 Cd2 S4A -3.3(3) . . . . ?
N2 Cd1 Cd2 S4A -72.6(3) . . . . ?
N1 Cd1 Cd2 S4A 19.8(4) . . . . ?
S1 Cd1 Cd2 S4A 165.5(3) . . . . ?
S2 Cd1 Cd2 S4A 74.8(3) . . . . ?
O2 Cd1 Cd2 S4 164.5(2) . . . . ?
O1 Cd1 Cd2 S4 -48.1(2) . . . . ?
N2 Cd1 Cd2 S4 -117.36(16) . . . . ?
N1 Cd1 Cd2 S4 -24.9(3) . . . . ?
S1 Cd1 Cd2 S4 120.72(10) . . . . ?
S2 Cd1 Cd2 S4 30.07(10) . . . . ?
O2 Cd1 Cd2 S3 75.8(2) . . . . ?
O1 Cd1 Cd2 S3 -136.8(2) . . . . ?
N2 Cd1 Cd2 S3 153.91(15) . . . . ?
N1 Cd1 Cd2 S3 -113.6(3) . . . . ?
S1 Cd1 Cd2 S3 31.99(9) . . . . ?
S2 Cd1 Cd2 S3 -58.66(9) . . . . ?
O1' Cd1' Cd2' O2' -147.9(2) . . . . ?
N2' Cd1' Cd2' O2' -67.3(2) . . . . ?
N1' Cd1' Cd2' O2' 29.2(3) . . . . ?
S2' Cd1' Cd2' O2' 94.60(17) . . . . ?
S1' Cd1' Cd2' O2' -175.41(17) . . . . ?
O2' Cd1' Cd2' O1' 147.9(2) . . . . ?
N2' Cd1' Cd2' O1' 80.6(2) . . . . ?
N1' Cd1' Cd2' O1' 177.1(3) . . . . ?
S2' Cd1' Cd2' O1' -117.51(17) . . . . ?
S1' Cd1' Cd2' O1' -27.53(17) . . . . ?
O1' Cd1' Cd2' N5' -69.6(2) . . . . ?
O2' Cd1' Cd2' N5' 78.3(2) . . . . ?
N2' Cd1' Cd2' N5' 11.0(2) . . . . ?
N1' Cd1' Cd2' N5' 107.6(3) . . . . ?
S2' Cd1' Cd2' N5' 172.93(15) . . . . ?
S1' Cd1' Cd2' N5' -97.08(16) . . . . ?
O1' Cd1' Cd2' N4' 15.7(3) . . . . ?
O2' Cd1' Cd2' N4' 163.6(3) . . . . ?
N2' Cd1' Cd2' N4' 96.3(3) . . . . ?
N1' Cd1' Cd2' N4' -167.2(4) . . . . ?
S2' Cd1' Cd2' N4' -101.8(3) . . . . ?
S1' Cd1' Cd2' N4' -11.8(3) . . . . ?
O1' Cd1' Cd2' S3' 169.16(18) . . . . ?
O2' Cd1' Cd2' S3' -42.95(17) . . . . ?
N2' Cd1' Cd2' S3' -110.28(15) . . . . ?
N1' Cd1' Cd2' S3' -13.7(3) . . . . ?
S2' Cd1' Cd2' S3' 51.65(7) . . . . ?
S1' Cd1' Cd2' S3' 141.63(7) . . . . ?
O1' Cd1' Cd2' S4' 80.70(17) . . . . ?
O2' Cd1' Cd2' S4' -131.42(17) . . . . ?
N2' Cd1' Cd2' S4' 161.26(15) . . . . ?
N1' Cd1' Cd2' S4' -102.2(3) . . . . ?
S2' Cd1' Cd2' S4' -36.81(5) . . . . ?
S1' Cd1' Cd2' S4' 53.17(6) . . . . ?
O2 Cd1 S1 C2 165.5(3) . . . . ?
O1 Cd1 S1 C2 -142.4(5) . . . . ?
N2 Cd1 S1 C2 68.3(3) . . . . ?
N1 Cd1 S1 C2 -0.4(3) . . . . ?
S2 Cd1 S1 C2 -76.6(3) . . . . ?
Cd2 Cd1 S1 C2 -166.6(3) . . . . ?
O2 Cd1 S1 C1 61.0(3) . . . . ?
O1 Cd1 S1 C1 113.0(5) . . . . ?
N2 Cd1 S1 C1 -36.3(3) . . . . ?
N1 Cd1 S1 C1 -105.0(3) . . . . ?
S2 Cd1 S1 C1 178.8(3) . . . . ?
Cd2 Cd1 S1 C1 88.9(3) . . . . ?
O1' Cd1' S1' C1' 70.5(4) . . . . ?
O2' Cd1' S1' C1' 72.6(7) . . . . ?
N2' Cd1' S1' C1' -29.3(4) . . . . ?
N1' Cd1' S1' C1' -103.2(4) . . . . ?
S2' Cd1' S1' C1' 178.9(4) . . . . ?
Cd2' Cd1' S1' C1' 88.4(4) . . . . ?
O1' Cd1' S1' C2' 176.0(5) . . . . ?
O2' Cd1' S1' C2' 178.1(8) . . . . ?
N2' Cd1' S1' C2' 76.2(5) . . . . ?
N1' Cd1' S1' C2' 2.3(5) . . . . ?
S2' Cd1' S1' C2' -75.6(5) . . . . ?
Cd2' Cd1' S1' C2' -166.1(5) . . . . ?
O2 Cd1 S2 C4 88.6(4) . . . . ?
O1 Cd1 S2 C4 162.0(4) . . . . ?
N2 Cd1 S2 C4 -114.4(5) . . . . ?
N1 Cd1 S2 C4 -78.7(4) . . . . ?
S1 Cd1 S2 C4 -1.4(4) . . . . ?
Cd2 Cd1 S2 C4 121.7(4) . . . . ?
O2 Cd1 S2 C5 -167.8(4) . . . . ?
O1 Cd1 S2 C5 -94.4(3) . . . . ?
N2 Cd1 S2 C5 -10.8(4) . . . . ?
N1 Cd1 S2 C5 25.0(4) . . . . ?
S1 Cd1 S2 C5 102.3(3) . . . . ?
Cd2 Cd1 S2 C5 -134.6(3) . . . . ?
O1' Cd1' S2' C4' -88.0(3) . . . . ?
O2' Cd1' S2' C4' -9.2(3) . . . . ?
N2' Cd1' S2' C4' 92.7(4) . . . . ?
N1' Cd1' S2' C4' 104.6(3) . . . . ?
S1' Cd1' S2' C4' -178.7(3) . . . . ?
Cd2' Cd1' S2' C4' -49.6(3) . . . . ?
O1' Cd1' S2' C5' 166.7(3) . . . . ?
O2' Cd1' S2' C5' -114.5(3) . . . . ?
N2' Cd1' S2' C5' -12.6(4) . . . . ?
N1' Cd1' S2' C5' -0.7(3) . . . . ?
S1' Cd1' S2' C5' 76.1(3) . . . . ?
Cd2' Cd1' S2' C5' -154.9(3) . . . . ?
O1 Cd2 S3 C21 103.1(6) . . . . ?
O2 Cd2 S3 C21 174.5(6) . . . . ?
N5 Cd2 S3 C21 -120.7(7) . . . . ?
N4 Cd2 S3 C21 -77.6(6) . . . . ?
S3A Cd2 S3 C21 -2.3(7) . . . . ?
S4A Cd2 S3 C21 -8.7(7) . . . . ?
S4 Cd2 S3 C21 1.1(6) . . . . ?
Cd1 Cd2 S3 C21 132.6(6) . . . . ?
O1 Cd2 S3 C22 -156.4(4) . . . . ?
O2 Cd2 S3 C22 -84.9(4) . . . . ?
N5 Cd2 S3 C22 -20.2(5) . . . . ?
N4 Cd2 S3 C22 22.9(4) . . . . ?
S3A Cd2 S3 C22 98.2(5) . . . . ?
S4A Cd2 S3 C22 91.9(4) . . . . ?
S4 Cd2 S3 C22 101.6(4) . . . . ?
Cd1 Cd2 S3 C22 -126.9(4) . . . . ?
O1 Cd2 S3A C22A 175.6(9) . . . . ?
O2 Cd2 S3A C22A -102.0(9) . . . . ?
N5 Cd2 S3A C22A -1.3(10) . . . . ?
N4 Cd2 S3A C22A 0.2(9) . . . . ?
S4A Cd2 S3A C22A 75.8(9) . . . . ?
S4 Cd2 S3A C22A 84.7(9) . . . . ?
S3 Cd2 S3A C22A -98.9(10) . . . . ?
Cd1 Cd2 S3A C22A -144.1(9) . . . . ?
O1 Cd2 S3A C21A -79.4(11) . . . . ?
O2 Cd2 S3A C21A 3.1(10) . . . . ?
N5 Cd2 S3A C21A 103.8(11) . . . . ?
N4 Cd2 S3A C21A 105.3(10) . . . . ?
S4A Cd2 S3A C21A -179.1(10) . . . . ?
S4 Cd2 S3A C21A -170.2(10) . . . . ?
S3 Cd2 S3A C21A 6.2(11) . . . . ?
Cd1 Cd2 S3A C21A -39.0(10) . . . . ?
O2' Cd2' S3' C18' 61.4(3) . . . . ?
O1' Cd2' S3' C18' 129.0(7) . . . . ?
N5' Cd2' S3' C18' -36.0(3) . . . . ?
N4' Cd2' S3' C18' -105.2(3) . . . . ?
S4' Cd2' S3' C18' 176.5(3) . . . . ?
Cd1' Cd2' S3' C18' 88.7(3) . . . . ?
O2' Cd2' S3' C19' 165.6(3) . . . . ?
O1' Cd2' S3' C19' -126.8(7) . . . . ?
N5' Cd2' S3' C19' 68.2(3) . . . . ?
N4' Cd2' S3' C19' -1.0(3) . . . . ?
S4' Cd2' S3' C19' -79.3(3) . . . . ?
Cd1' Cd2' S3' C19' -167.1(3) . . . . ?
O1 Cd2 S4 C19 169.0(4) . . . . ?
O2 Cd2 S4 C19 -107.7(7) . . . . ?
N5 Cd2 S4 C19 70.3(4) . . . . ?
N4 Cd2 S4 C19 0.5(4) . . . . ?
S3A Cd2 S4 C19 -76.5(4) . . . . ?
S4A Cd2 S4 C19 87.0(5) . . . . ?
S3 Cd2 S4 C19 -78.0(3) . . . . ?
Cd1 Cd2 S4 C19 -160.8(3) . . . . ?
O1 Cd2 S4 C18 66.9(4) . . . . ?
O2 Cd2 S4 C18 150.3(7) . . . . ?
N5 Cd2 S4 C18 -31.8(4) . . . . ?
N4 Cd2 S4 C18 -101.5(4) . . . . ?
S3A Cd2 S4 C18 -178.5(4) . . . . ?
S4A Cd2 S4 C18 -15.0(5) . . . . ?
S3 Cd2 S4 C18 180.0(4) . . . . ?
Cd1 Cd2 S4 C18 97.2(4) . . . . ?
O1 Cd2 S4A C18A -104.8(14) . . . . ?
O2 Cd2 S4A C18A -173.6(14) . . . . ?
N5 Cd2 S4A C18A 160.1(14) . . . . ?
N4 Cd2 S4A C18A 84.4(14) . . . . ?
S3A Cd2 S4A C18A 12.8(14) . . . . ?
S4 Cd2 S4A C18A -3.0(14) . . . . ?
S3 Cd2 S4A C18A 15.5(14) . . . . ?
Cd1 Cd2 S4A C18A -102.5(14) . . . . ?
O1 Cd2 S4A C19A 149.9(11) . . . . ?
O2 Cd2 S4A C19A 81.0(12) . . . . ?
N5 Cd2 S4A C19A 54.7(11) . . . . ?
N4 Cd2 S4A C19A -21.0(11) . . . . ?
S3A Cd2 S4A C19A -92.6(11) . . . . ?
S4 Cd2 S4A C19A -108.4(11) . . . . ?
S3 Cd2 S4A C19A -89.9(11) . . . . ?
Cd1 Cd2 S4A C19A 152.1(10) . . . . ?
O2' Cd2' S4' C21' 101.4(4) . . . . ?
O1' Cd2' S4' C21' 175.9(3) . . . . ?
N5' Cd2' S4' C21' -103.1(4) . . . . ?
N4' Cd2' S4' C21' -74.2(4) . . . . ?
S3' Cd2' S4' C21' 4.0(3) . . . . ?
Cd1' Cd2' S4' C21' 135.0(3) . . . . ?
O2' Cd2' S4' C22' -157.0(3) . . . . ?
O1' Cd2' S4' C22' -82.5(3) . . . . ?
N5' Cd2' S4' C22' -1.4(4) . . . . ?
N4' Cd2' S4' C22' 27.4(3) . . . . ?
S3' Cd2' S4' C22' 105.7(3) . . . . ?
Cd1' Cd2' S4' C22' -123.3(3) . . . . ?
O2 Cd2 O1 Cd1 -21.29(17) . . . . ?
N5 Cd2 O1 Cd1 -108.5(2) . . . . ?
N4 Cd2 O1 Cd1 -130.0(9) . . . . ?
S3A Cd2 O1 Cd1 73.2(3) . . . . ?
S4A Cd2 O1 Cd1 177.7(2) . . . . ?
S4 Cd2 O1 Cd1 145.75(14) . . . . ?
S3 Cd2 O1 Cd1 46.8(2) . . . . ?
O2 Cd1 O1 Cd2 21.73(17) . . . . ?
N2 Cd1 O1 Cd2 118.52(18) . . . . ?
N1 Cd1 O1 Cd2 -169.55(16) . . . . ?
S1 Cd1 O1 Cd2 -31.6(5) . . . . ?
S2 Cd1 O1 Cd2 -98.72(15) . . . . ?
O2' Cd1' O1' Cd2' -20.64(15) . . . . ?
N2' Cd1' O1' Cd2' -111.19(18) . . . . ?
N1' Cd1' O1' Cd2' -174.3(6) . . . . ?
S2' Cd1' O1' Cd2' 69.15(16) . . . . ?
S1' Cd1' O1' Cd2' 158.96(13) . . . . ?
O2' Cd2' O1' Cd1' 21.27(16) . . . . ?
N5' Cd2' O1' Cd1' 117.25(18) . . . . ?
N4' Cd2' O1' Cd1' -171.35(18) . . . . ?
S3' Cd2' O1' Cd1' -48.0(7) . . . . ?
S4' Cd2' O1' Cd1' -95.96(13) . . . . ?
O1 Cd1 O2 Cd2 -20.97(17) . . . . ?
N2 Cd1 O2 Cd2 -112.24(19) . . . . ?
N1 Cd1 O2 Cd2 -167.9(5) . . . . ?
S1 Cd1 O2 Cd2 144.59(14) . . . . ?
S2 Cd1 O2 Cd2 53.9(2) . . . . ?
O1 Cd2 O2 Cd1 21.46(17) . . . . ?
N5 Cd2 O2 Cd1 117.85(19) . . . . ?
N4 Cd2 O2 Cd1 -169.68(18) . . . . ?
S3A Cd2 O2 Cd1 -93.70(19) . . . . ?
S4A Cd2 O2 Cd1 92.6(6) . . . . ?
S4 Cd2 O2 Cd1 -64.1(6) . . . . ?
S3 Cd2 O2 Cd1 -95.01(16) . . . . ?
O1' Cd2' O2' Cd1' -20.83(15) . . . . ?
N5' Cd2' O2' Cd1' -110.89(19) . . . . ?
N4' Cd2' O2' Cd1' -142.2(8) . . . . ?
S3' Cd2' O2' Cd1' 148.81(12) . . . . ?
S4' Cd2' O2' Cd1' 55.78(17) . . . . ?
O1' Cd1' O2' Cd2' 21.16(15) . . . . ?
N2' Cd1' O2' Cd2' 120.66(17) . . . . ?
N1' Cd1' O2' Cd2' -165.51(15) . . . . ?
S2' Cd1' O2' Cd2' -86.90(13) . . . . ?
S1' Cd1' O2' Cd2' 19.0(7) . . . . ?
O9 Cl2 O7 O9A 52.0(15) . . . . ?
O10A Cl2 O7 O9A 103.3(19) . . . . ?
O10 Cl2 O7 O9A 175.1(13) . . . . ?
O8 Cl2 O7 O9A -79.7(13) . . . . ?
O9 Cl2 O9A O7 -129.6(12) . . . . ?
O10A Cl2 O9A O7 -115.7(17) . . . . ?
O10 Cl2 O9A O7 -88(18) . . . . ?
O8 Cl2 O9A O7 116.7(9) . . . . ?
O2 Cd1 N1 C6 -146.7(6) . . . . ?
O1 Cd1 N1 C6 70.1(6) . . . . ?
N2 Cd1 N1 C6 154.3(6) . . . . ?
S1 Cd1 N1 C6 -97.7(6) . . . . ?
S2 Cd1 N1 C6 -3.9(5) . . . . ?
Cd2 Cd1 N1 C6 53.4(7) . . . . ?
O2 Cd1 N1 C7 94.4(8) . . . . ?
O1 Cd1 N1 C7 -48.9(5) . . . . ?
N2 Cd1 N1 C7 35.3(5) . . . . ?
S1 Cd1 N1 C7 143.4(5) . . . . ?
S2 Cd1 N1 C7 -122.8(5) . . . . ?
Cd2 Cd1 N1 C7 -65.5(6) . . . . ?
O2 Cd1 N1 C3 -22.3(8) . . . . ?
O1 Cd1 N1 C3 -165.6(4) . . . . ?
N2 Cd1 N1 C3 -81.3(4) . . . . ?
S1 Cd1 N1 C3 26.7(4) . . . . ?
S2 Cd1 N1 C3 120.5(4) . . . . ?
Cd2 Cd1 N1 C3 177.8(3) . . . . ?
O1' Cd1' N1' C3' -17.8(9) . . . . ?
O2' Cd1' N1' C3' -169.4(4) . . . . ?
N2' Cd1' N1' C3' -83.8(4) . . . . ?
S2' Cd1' N1' C3' 102.1(4) . . . . ?
S1' Cd1' N1' C3' 9.7(4) . . . . ?
Cd2' Cd1' N1' C3' 170.3(3) . . . . ?
O1' Cd1' N1' C6' -145.7(7) . . . . ?
O2' Cd1' N1' C6' 62.7(5) . . . . ?
N2' Cd1' N1' C6' 148.3(5) . . . . ?
S2' Cd1' N1' C6' -25.8(4) . . . . ?
S1' Cd1' N1' C6' -118.2(4) . . . . ?
Cd2' Cd1' N1' C6' 42.4(6) . . . . ?
O1' Cd1' N1' C7' 99.2(8) . . . . ?
O2' Cd1' N1' C7' -52.4(4) . . . . ?
N2' Cd1' N1' C7' 33.2(4) . . . . ?
S2' Cd1' N1' C7' -140.9(4) . . . . ?
S1' Cd1' N1' C7' 126.7(4) . . . . ?
Cd2' Cd1' N1' C7' -72.7(5) . . . . ?
O2 Cd1 N2 C12 -2.7(6) . . . . ?
O1 Cd1 N2 C12 -82.3(6) . . . . ?
N1 Cd1 N2 C12 161.2(6) . . . . ?
S1 Cd1 N2 C12 88.6(6) . . . . ?
S2 Cd1 N2 C12 -162.3(5) . . . . ?
Cd2 Cd1 N2 C12 -44.5(6) . . . . ?
O2 Cd1 N2 C8 178.4(5) . . . . ?
O1 Cd1 N2 C8 98.8(5) . . . . ?
N1 Cd1 N2 C8 -17.8(5) . . . . ?
S1 Cd1 N2 C8 -90.4(5) . . . . ?
S2 Cd1 N2 C8 18.8(6) . . . . ?
Cd2 Cd1 N2 C8 136.5(5) . . . . ?
O1' Cd1' N2' C12' -5.6(5) . . . . ?
O2' Cd1' N2' C12' -84.2(5) . . . . ?
N1' Cd1' N2' C12' 161.5(6) . . . . ?
S2' Cd1' N2' C12' 173.7(4) . . . . ?
S1' Cd1' N2' C12' 85.0(5) . . . . ?
Cd2' Cd1' N2' C12' -47.4(5) . . . . ?
O1' Cd1' N2' C8' 179.6(5) . . . . ?
O2' Cd1' N2' C8' 101.1(5) . . . . ?
N1' Cd1' N2' C8' -13.2(5) . . . . ?
S2' Cd1' N2' C8' -1.0(7) . . . . ?
S1' Cd1' N2' C8' -89.7(5) . . . . ?
Cd2' Cd1' N2' C8' 137.9(4) . . . . ?
O1 Cd2 N4 C23 176.2(8) . . . . ?
O2 Cd2 N4 C23 69.8(5) . . . . ?
N5 Cd2 N4 C23 153.8(5) . . . . ?
S3A Cd2 N4 C23 -25.4(5) . . . . ?
S4A Cd2 N4 C23 -130.4(5) . . . . ?
S4 Cd2 N4 C23 -97.6(5) . . . . ?
S3 Cd2 N4 C23 -0.8(5) . . . . ?
Cd1 Cd2 N4 C23 58.0(5) . . . . ?
O1 Cd2 N4 C24 58.1(11) . . . . ?
O2 Cd2 N4 C24 -48.3(5) . . . . ?
N5 Cd2 N4 C24 35.7(4) . . . . ?
S3A Cd2 N4 C24 -143.5(5) . . . . ?
S4A Cd2 N4 C24 111.5(5) . . . . ?
S4 Cd2 N4 C24 144.3(4) . . . . ?
S3 Cd2 N4 C24 -118.9(4) . . . . ?
Cd1 Cd2 N4 C24 -60.1(5) . . . . ?
O1 Cd2 N4 C20 -60.3(11) . . . . ?
O2 Cd2 N4 C20 -166.6(4) . . . . ?
N5 Cd2 N4 C20 -82.7(4) . . . . ?
S3A Cd2 N4 C20 98.2(5) . . . . ?
S4A Cd2 N4 C20 -6.8(4) . . . . ?
S4 Cd2 N4 C20 25.9(4) . . . . ?
S3 Cd2 N4 C20 122.7(4) . . . . ?
Cd1 Cd2 N4 C20 -178.4(3) . . . . ?
O2' Cd2' N4' C20' -42.6(11) . . . . ?
O1' Cd2' N4' C20' -160.9(5) . . . . ?
N5' Cd2' N4' C20' -75.5(5) . . . . ?
S3' Cd2' N4' C20' 28.5(5) . . . . ?
S4' Cd2' N4' C20' 120.8(5) . . . . ?
Cd1' Cd2' N4' C20' -171.6(4) . . . . ?
O2' Cd2' N4' C24' 72.2(10) . . . . ?
O1' Cd2' N4' C24' -46.0(5) . . . . ?
N5' Cd2' N4' C24' 39.3(5) . . . . ?
S3' Cd2' N4' C24' 143.3(5) . . . . ?
S4' Cd2' N4' C24' -124.4(5) . . . . ?
Cd1' Cd2' N4' C24' -56.8(6) . . . . ?
O2' Cd2' N4' C23' -169.4(7) . . . . ?
O1' Cd2' N4' C23' 72.4(6) . . . . ?
N5' Cd2' N4' C23' 157.7(6) . . . . ?
S3' Cd2' N4' C23' -98.3(5) . . . . ?
S4' Cd2' N4' C23' -6.0(5) . . . . ?
Cd1' Cd2' N4' C23' 61.6(6) . . . . ?
O1 Cd2 N5 C29 -15.6(7) . . . . ?
O2 Cd2 N5 C29 -94.9(7) . . . . ?
N4 Cd2 N5 C29 160.0(7) . . . . ?
S3A Cd2 N5 C29 161.5(6) . . . . ?
S4A Cd2 N5 C29 76.4(7) . . . . ?
S4 Cd2 N5 C29 85.6(7) . . . . ?
S3 Cd2 N5 C29 -155.4(6) . . . . ?
Cd1 Cd2 N5 C29 -57.1(7) . . . . ?
O1 Cd2 N5 C25 166.3(5) . . . . ?
O2 Cd2 N5 C25 87.1(5) . . . . ?
N4 Cd2 N5 C25 -18.0(5) . . . . ?
S3A Cd2 N5 C25 -16.5(8) . . . . ?
S4A Cd2 N5 C25 -101.7(5) . . . . ?
S4 Cd2 N5 C25 -92.5(5) . . . . ?
S3 Cd2 N5 C25 26.6(6) . . . . ?
Cd1 Cd2 N5 C25 124.9(5) . . . . ?
O2' Cd2' N5' C29' -21.0(6) . . . . ?
O1' Cd2' N5' C29' -100.3(6) . . . . ?
N4' Cd2' N5' C29' 151.4(6) . . . . ?
S3' Cd2' N5' C29' 76.8(6) . . . . ?
S4' Cd2' N5' C29' -178.8(5) . . . . ?
Cd1' Cd2' N5' C29' -62.3(6) . . . . ?
O2' Cd2' N5' C25' 166.2(5) . . . . ?
O1' Cd2' N5' C25' 86.9(5) . . . . ?
N4' Cd2' N5' C25' -21.4(5) . . . . ?
S3' Cd2' N5' C25' -95.9(5) . . . . ?
S4' Cd2' N5' C25' 8.4(7) . . . . ?
Cd1' Cd2' N5' C25' 124.9(5) . . . . ?
C1 S1 C2 C3 72.7(8) . . . . ?
Cd1 S1 C2 C3 -28.0(7) . . . . ?
C1' S1' C2' C3' 92.9(11) . . . . ?
Cd1' S1' C2' C3' -16.9(12) . . . . ?
S1 C2 C3 N1 59.4(9) . . . . ?
C6 N1 C3 C2 71.7(8) . . . . ?
C7 N1 C3 C2 -166.2(6) . . . . ?
Cd1 N1 C3 C2 -55.7(7) . . . . ?
S1' C2' C3' N1' 30.9(16) . . . . ?
C6' N1' C3' C2' 100.9(10) . . . . ?
C7' N1' C3' C2' -136.8(10) . . . . ?
Cd1' N1' C3' C2' -25.3(11) . . . . ?
C4' S2' C5' C6' -83.3(6) . . . . ?
Cd1' S2' C5' C6' 27.6(6) . . . . ?
C4 S2 C5 C6 62.7(8) . . . . ?
Cd1 S2 C5 C6 -53.1(7) . . . . ?
S2 C5 C6 N1 61.4(10) . . . . ?
C7 N1 C6 C5 86.1(9) . . . . ?
C3 N1 C6 C5 -151.3(7) . . . . ?
Cd1 N1 C6 C5 -28.1(10) . . . . ?
C3' N1' C6' C5' -74.3(7) . . . . ?
C7' N1' C6' C5' 163.3(6) . . . . ?
Cd1' N1' C6' C5' 54.3(7) . . . . ?
S2' C5' C6' N1' -57.8(9) . . . . ?
C6 N1 C7 C8 -174.9(7) . . . . ?
C3 N1 C7 C8 62.7(8) . . . . ?
Cd1 N1 C7 C8 -52.0(7) . . . . ?
C3' N1' C7' C8' 68.3(7) . . . . ?
C6' N1' C7' C8' -167.3(5) . . . . ?
Cd1' N1' C7' C8' -52.1(6) . . . . ?
C12 N2 C8 C9 -1.3(11) . . . . ?
Cd1 N2 C8 C9 177.7(6) . . . . ?
C12 N2 C8 C7 176.3(7) . . . . ?
Cd1 N2 C8 C7 -4.6(8) . . . . ?
N1 C7 C8 N2 41.5(10) . . . . ?
N1 C7 C8 C9 -140.8(8) . . . . ?
C12' N2' C8' C9' -2.7(10) . . . . ?
Cd1' N2' C8' C9' 172.3(6) . . . . ?
C12' N2' C8' C7' 173.4(6) . . . . ?
Cd1' N2' C8' C7' -11.6(7) . . . . ?
N1' C7' C8' N2' 47.1(8) . . . . ?
N1' C7' C8' C9' -136.8(7) . . . . ?
N2 C8 C9 C10 0.8(12) . . . . ?
C7 C8 C9 C10 -176.7(8) . . . . ?
N2' C8' C9' C10' 0.4(12) . . . . ?
C7' C8' C9' C10' -175.6(7) . . . . ?
C8 C9 C10 C11 -0.2(13) . . . . ?
C8' C9' C10' C11' 0.8(13) . . . . ?
C9 C10 C11 C12 0.1(13) . . . . ?
C9' C10' C11' C12' 0.2(14) . . . . ?
C13 N3 C12 N2 173.6(6) . . . . ?
C13 N3 C12 C11 -7.9(11) . . . . ?
C8 N2 C12 N3 179.7(6) . . . . ?
Cd1 N2 C12 N3 0.8(9) . . . . ?
C8 N2 C12 C11 1.2(10) . . . . ?
Cd1 N2 C12 C11 -177.7(5) . . . . ?
C10 C11 C12 N3 -179.1(8) . . . . ?
C10 C11 C12 N2 -0.7(11) . . . . ?
C13' N3' C12' N2' 166.4(6) . . . . ?
C13' N3' C12' C11' -15.9(12) . . . . ?
C8' N2' C12' N3' -178.5(7) . . . . ?
Cd1' N2' C12' N3' 7.2(9) . . . . ?
C8' N2' C12' C11' 3.7(10) . . . . ?
Cd1' N2' C12' C11' -170.6(5) . . . . ?
C10' C11' C12' N3' 179.9(8) . . . . ?
C10' C11' C12' N2' -2.5(12) . . . . ?
C12 N3 C13 C14 110.1(7) . . . . ?
C12' N3' C13' C14' 116.1(9) . . . . ?
N3 C13 C14 C15 -58.8(8) . . . . ?
N3 C13 C14 C16 -178.2(5) . . . . ?
N3 C13 C14 C17 62.0(8) . . . . ?
N3' C13' C14' C17' 59.2(10) . . . . ?
N3' C13' C14' C15' -63.8(9) . . . . ?
N3' C13' C14' C16' 177.9(7) . . . . ?
C18 S4 C19 C20 75.6(9) . . . . ?
Cd2 S4 C19 C20 -26.7(7) . . . . ?
C18A S4A C19A C20 -60(3) . . . . ?
Cd2 S4A C19A C20 47.4(19) . . . . ?
C18' S3' C19' C20' 77.6(8) . . . . ?
Cd2' S3' C19' C20' -26.9(7) . . . . ?
C23 N4 C20 C19A 167.8(14) . . . . ?
C24 N4 C20 C19A -69.4(15) . . . . ?
Cd2 N4 C20 C19A 42.4(15) . . . . ?
C23 N4 C20 C19 73.4(7) . . . . ?
C24 N4 C20 C19 -163.9(6) . . . . ?
Cd2 N4 C20 C19 -52.1(7) . . . . ?
S4A C19A C20 N4 -67(2) . . . . ?
S4A C19A C20 C19 46.4(17) . . . . ?
S4 C19 C20 N4 55.7(9) . . . . ?
S4 C19 C20 C19A -60.3(15) . . . . ?
C24' N4' C20' C19' -165.0(6) . . . . ?
C23' N4' C20' C19' 71.2(7) . . . . ?
Cd2' N4' C20' C19' -56.3(7) . . . . ?
S3' C19' C20' N4' 58.4(9) . . . . ?
C21 S3 C22 C23 74.8(9) . . . . ?
Cd2 S3 C22 C23 -50.3(7) . . . . ?
C21A S3A C22A C23 -86(2) . . . . ?
Cd2 S3A C22A C23 27.4(19) . . . . ?
C21' S4' C22' C23' 64.7(6) . . . . ?
Cd2' S4' C22' C23' -53.8(5) . . . . ?
S3A C22A C23 N4 -55(2) . . . . ?
S3A C22A C23 C22 57.7(15) . . . . ?
C24 N4 C23 C22A 165.6(12) . . . . ?
C20 N4 C23 C22A -70.9(13) . . . . ?
Cd2 N4 C23 C22A 52.9(13) . . . . ?
C24 N4 C23 C22 82.6(8) . . . . ?
C20 N4 C23 C22 -153.9(7) . . . . ?
Cd2 N4 C23 C22 -30.1(9) . . . . ?
S3 C22 C23 C22A -44.4(12) . . . . ?
S3 C22 C23 N4 64.0(10) . . . . ?
C20' N4' C23' C22' -150.1(7) . . . . ?
C24' N4' C23' C22' 87.0(8) . . . . ?
Cd2' N4' C23' C22' -25.1(9) . . . . ?
S4' C22' C23' N4' 61.6(8) . . . . ?
C23 N4 C24 C25 -172.5(6) . . . . ?
C20 N4 C24 C25 65.1(7) . . . . ?
Cd2 N4 C24 C25 -52.3(6) . . . . ?
C20' N4' C24' C25' 58.3(8) . . . . ?
C23' N4' C24' C25' -177.0(6) . . . . ?
Cd2' N4' C24' C25' -56.6(7) . . . . ?
C29 N5 C25 C26 -0.1(12) . . . . ?
Cd2 N5 C25 C26 178.2(6) . . . . ?
C29 N5 C25 C24 177.0(7) . . . . ?
Cd2 N5 C25 C24 -4.7(8) . . . . ?
N4 C24 C25 N5 41.8(9) . . . . ?
N4 C24 C25 C26 -141.0(7) . . . . ?
C29' N5' C25' C26' -0.1(13) . . . . ?
Cd2' N5' C25' C26' 173.3(7) . . . . ?
C29' N5' C25' C24' -176.3(7) . . . . ?
Cd2' N5' C25' C24' -2.9(9) . . . . ?
N4' C24' C25' N5' 43.3(10) . . . . ?
N4' C24' C25' C26' -133.0(8) . . . . ?
N5 C25 C26 C27 -0.6(12) . . . . ?
C24 C25 C26 C27 -177.6(8) . . . . ?
N5' C25' C26' C27' -1.2(15) . . . . ?
C24' C25' C26' C27' 174.8(9) . . . . ?
C25 C26 C27 C28 0.6(14) . . . . ?
C25' C26' C27' C28' 0.3(16) . . . . ?
C26 C27 C28 C29 0.2(14) . . . . ?
C26' C27' C28' C29' 1.8(15) . . . . ?
C30 N6 C29 N5 -177.0(8) . . . . ?
C30 N6 C29 C28 0.9(13) . . . . ?
C25 N5 C29 N6 178.9(7) . . . . ?
Cd2 N5 C29 N6 1.0(11) . . . . ?
C25 N5 C29 C28 0.9(12) . . . . ?
Cd2 N5 C29 C28 -177.1(6) . . . . ?
C27 C28 C29 N6 -178.8(8) . . . . ?
C27 C28 C29 N5 -0.9(13) . . . . ?
C25' N5' C29' N6' -179.8(7) . . . . ?
Cd2' N5' C29' N6' 7.9(10) . . . . ?
C25' N5' C29' C28' 2.2(11) . . . . ?
Cd2' N5' C29' C28' -170.1(6) . . . . ?
C30' N6' C29' N5' -156.0(6) . . . . ?
C30' N6' C29' C28' 21.9(12) . . . . ?
C27' C28' C29' N5' -3.1(13) . . . . ?
C27' C28' C29' N6' 179.1(8) . . . . ?
C29 N6 C30 C31 162.3(8) . . . . ?
C29' N6' C30' C31' -112.0(8) . . . . ?
N6 C30 C31 C32 -52.7(13) . . . . ?
N6 C30 C31 C34 66.0(11) . . . . ?
N6 C30 C31 C33 -177.3(9) . . . . ?
N6' C30' C31' C34' -62.2(8) . . . . ?
N6' C30' C31' C32' 59.4(8) . . . . ?
N6' C30' C31' C33' 178.6(6) . . . . ?
